data_7709623
loop_
_publ_author_name
'Morsbach, Florian'
'Klenner, Steffen'
'P\"ottgen, Rainer'
'Frank, Walter'

_publ_section_title
;
 Oxidation of europium with ammonium perfluorocarboxylates in liquid
 ammonia: Pathways to europium(II) carboxylates and hexanuclear
 europium(III) fluoridocarboxylate complexes
;
_journal_name_full 'Dalton Transactions'
_journal_paper_doi 10.1039/D1DT04204A
_journal_year 2022
_chemical_formula_moiety 'C54 H6 Eu6 F98 O36, 8(C3 H F5 O2), 2(H4 N )'
_chemical_formula_sum 'C78 H22 Eu6 F138 N2 O52'
_chemical_formula_weight 5352.80
_chemical_name_systematic
;
Bis(ammonium)[dodecakis(\m~2~-pentafluoropropionato)hexakis(pentafluoro-
propionic acid)octa(\m~3~-fluorido)hexaeuropium(III)]-pentafluoropropionic 
acid (1/8)'
;
_space_group_crystal_system monoclinic
_space_group_IT_number 14
_space_group_name_Hall '-P 2yn'
_space_group_name_H-M_alt 'P 1 21/n 1'
_atom_sites_solution_hydrogens mixed
_atom_sites_solution_primary direct
_atom_sites_solution_secondary difmap
_audit_creation_method SHELXL-2018/3
_audit_update_record
;
2021-12-02 deposited with the CCDC.	2022-02-25 downloaded from the CCDC.
;
_cell_angle_alpha 90
_cell_angle_beta 91.721(4)
_cell_angle_gamma 90
_cell_formula_units_Z 4
_cell_length_a 17.6214(13)
_cell_length_b 33.280(2)
_cell_length_c 26.1987(19)
_cell_measurement_reflns_used 9856
_cell_measurement_temperature 120(2)
_cell_measurement_theta_max 26.49
_cell_measurement_theta_min 2.29
_cell_volume 15357.0(18)
_computing_cell_refinement 'Bruker SAINT'
_computing_data_collection 'Bruker APEX2'
_computing_data_reduction 'Bruker SAINT'
_computing_molecular_graphics 'DIAMOND 4.0 (Crystal Impact, 2012)'
_computing_publication_material 'SHELXL-2018/3 (Sheldrick, 2018)'
_computing_structure_refinement 'SHELXL-2018/3 (Sheldrick, 2018)'
_computing_structure_solution 'SHELXS-97 (Sheldrick 2008)'
_diffrn_ambient_temperature 120(2)
_diffrn_measured_fraction_theta_full 0.993
_diffrn_measured_fraction_theta_max 0.993
_diffrn_measurement_device_type 'Bruker APEX-II CCD'
_diffrn_measurement_method '\f and \w scans'
_diffrn_radiation_type MoK\a
_diffrn_radiation_wavelength 0.71073
_diffrn_reflns_av_R_equivalents 0.0553
_diffrn_reflns_av_unetI/netI 0.0370
_diffrn_reflns_Laue_measured_fraction_full 0.993
_diffrn_reflns_Laue_measured_fraction_max 0.993
_diffrn_reflns_limit_h_max 20
_diffrn_reflns_limit_h_min -20
_diffrn_reflns_limit_k_max 39
_diffrn_reflns_limit_k_min -39
_diffrn_reflns_limit_l_max 31
_diffrn_reflns_limit_l_min -31
_diffrn_reflns_number 229309
_diffrn_reflns_point_group_measured_fraction_full 0.993
_diffrn_reflns_point_group_measured_fraction_max 0.993
_diffrn_reflns_theta_full 25.000
_diffrn_reflns_theta_max 25.000
_diffrn_reflns_theta_min 1.504
_diffrn_source 'sealed tube'
_exptl_absorpt_coefficient_mu 2.661
_exptl_absorpt_correction_T_max 0.741
_exptl_absorpt_correction_T_min 0.426
_exptl_absorpt_correction_type multi-scan
_exptl_absorpt_process_details 'Bruker SADABS-2014/5'
_exptl_crystal_colour colourless
_exptl_crystal_density_diffrn 2.315
_exptl_crystal_description plate
_exptl_crystal_F_000 10160
_exptl_crystal_size_max 0.386
_exptl_crystal_size_mid 0.326
_exptl_crystal_size_min 0.120
_refine_diff_density_max 1.894
_refine_diff_density_min -0.999
_refine_diff_density_rms 0.118
_refine_ls_extinction_method none
_refine_ls_goodness_of_fit_ref 1.065
_refine_ls_hydrogen_treatment constr
_refine_ls_matrix_type full
_refine_ls_number_parameters 2567
_refine_ls_number_reflns 26839
_refine_ls_number_restraints 110
_refine_ls_restrained_S_all 1.066
_refine_ls_R_factor_all 0.0555
_refine_ls_R_factor_gt 0.0394
_refine_ls_shift/su_max 0.003
_refine_ls_shift/su_mean 0.000
_refine_ls_structure_factor_coef Fsqd
_refine_ls_weighting_details 'w=1/[\s^2^(Fo^2^)+(0.0141P)^2^+94.9674P] where P=(Fo^2^+2Fc^2^)/3'
_refine_ls_weighting_scheme calc
_refine_ls_wR_factor_gt 0.0777
_refine_ls_wR_factor_ref 0.0874
_reflns_Friedel_coverage 0.000
_reflns_number_gt 21715
_reflns_number_total 26839
_reflns_threshold_expression 'I > 2\s(I)'
_cod_data_source_file d1dt04204a2.cif
_cod_data_source_block compd_3
_cod_original_cell_volume 15357.2(18)
_cod_original_sg_symbol_H-M 'P 21/n'
_cod_database_code 7709623
_shelx_space_group_comment
;
The symmetry employed for this shelxl refinement is uniquely defined
by the following loop, which should always be used as a source of
symmetry information in preference to the above space-group names.
They are only intended as comments.
;
_shelx_estimated_absorpt_t_min 0.427
_shelx_estimated_absorpt_t_max 0.741

loop_
_space_group_symop_operation_xyz
'x, y, z'
'-x+1/2, y+1/2, -z+1/2'
'-x, -y, -z'
'x-1/2, -y-1/2, z-1/2'

loop_
_atom_site_label
_atom_site_type_symbol
_atom_site_fract_x
_atom_site_fract_y
_atom_site_fract_z
_atom_site_U_iso_or_equiv
_atom_site_adp_type
_atom_site_occupancy
_atom_site_site_symmetry_order
_atom_site_calc_flag
_atom_site_refinement_flags_posn
_atom_site_refinement_flags_adp
_atom_site_refinement_flags_occupancy
_atom_site_disorder_assembly
_atom_site_disorder_group
Eu1 Eu 0.43729(2) 0.76915(2) 0.35255(2) 0.02037(7) Uani 1 1 d . . . . .
Eu2 Eu 0.45441(2) 0.64944(2) 0.35833(2) 0.02103(7) Uani 1 1 d . . . . .
Eu3 Eu 0.33322(2) 0.70264(2) 0.24632(2) 0.02069(7) Uani 1 1 d . . . . .
Eu4 Eu 0.51244(2) 0.76813(2) 0.21106(2) 0.02124(7) Uani 1 1 d . . . . .
Eu5 Eu 0.63304(2) 0.71437(2) 0.32214(2) 0.02179(7) Uani 1 1 d . . . . .
Eu6 Eu 0.52831(2) 0.64857(2) 0.21596(2) 0.02166(7) Uani 1 1 d . . . . .
F1 F 0.38227(16) 0.70685(8) 0.33115(11) 0.0235(7) Uani 1 1 d . . . . .
F2 F 0.51951(16) 0.71181(8) 0.36638(11) 0.0225(6) Uani 1 1 d . . . . .
F3 F 0.55927(16) 0.65616(8) 0.30410(11) 0.0235(7) Uani 1 1 d . . . . .
F4 F 0.42221(16) 0.65223(8) 0.26969(11) 0.0223(6) Uani 1 1 d . . . . .
F5 F 0.54309(15) 0.76509(8) 0.29903(11) 0.0217(6) Uani 1 1 d . . . . .
F6 F 0.40558(16) 0.76176(8) 0.26455(11) 0.0215(6) Uani 1 1 d . . . . .
F7 F 0.44739(16) 0.70597(8) 0.20289(11) 0.0239(7) Uani 1 1 d . . . . .
F8 F 0.58452(16) 0.71085(8) 0.23740(11) 0.0224(6) Uani 1 1 d . . . . .
F9 F 0.4396(2) 0.85644(16) 0.51267(18) 0.0751(14) Uani 1 1 d . . . . .
F10 F 0.3326(3) 0.83439(15) 0.54046(17) 0.0736(13) Uani 1 1 d . . . . .
F11 F 0.3668(4) 0.91306(18) 0.4585(2) 0.112(2) Uani 1 1 d . . . . .
F12 F 0.3426(3) 0.91301(19) 0.5408(2) 0.116(2) Uani 1 1 d . . . . .
F13 F 0.2593(3) 0.89100(19) 0.4846(2) 0.107(2) Uani 1 1 d . . . . .
F14 F 0.4604(2) 0.54116(13) 0.53672(16) 0.0625(12) Uani 1 1 d . . . . .
F15 F 0.4098(3) 0.51775(11) 0.46662(16) 0.0598(12) Uani 1 1 d . . . . .
F16 F 0.3292(3) 0.57882(15) 0.55760(19) 0.0775(14) Uani 1 1 d . . . . .
F17 F 0.2806(3) 0.56017(16) 0.48603(19) 0.0780(14) Uani 1 1 d . . . . .
F18 F 0.3125(3) 0.51637(14) 0.5427(2) 0.0885(17) Uani 1 1 d . . . . .
F19 F 0.0147(2) 0.72241(15) 0.22429(16) 0.0632(12) Uani 1 1 d . . . . .
F20 F 0.0557(2) 0.66074(14) 0.22222(19) 0.0743(15) Uani 1 1 d . . . . .
F21 F 0.0151(2) 0.72500(15) 0.12136(17) 0.0665(13) Uani 1 1 d . . . . .
F22 F 0.0651(3) 0.66656(16) 0.1196(2) 0.0834(16) Uani 1 1 d . . . . .
F23 F -0.0467(2) 0.67445(13) 0.14916(19) 0.0671(13) Uani 1 1 d . . . . .
F24 F 0.5284(3) 0.90244(12) 0.11270(17) 0.0640(12) Uani 1 1 d . . . . .
F25 F 0.4869(3) 0.87991(15) 0.03938(18) 0.0768(14) Uani 1 1 d . . . . .
F26 F 0.6697(3) 0.87423(19) 0.0907(2) 0.0938(17) Uani 1 1 d . . . . .
F27 F 0.6272(4) 0.8557(2) 0.0175(2) 0.112(2) Uani 1 1 d . . . . .
F28 F 0.6224(3) 0.91845(17) 0.0381(2) 0.111(2) Uani 1 1 d . . . . .
F29 F 0.9123(3) 0.7533(2) 0.3380(3) 0.122(3) Uani 1 1 d . . . . .
F30 F 0.9543(3) 0.69260(19) 0.3460(2) 0.0921(18) Uani 1 1 d . . . . .
F31 F 1.0093(3) 0.7457(2) 0.4146(3) 0.112(2) Uani 1 1 d . . . . .
F32 F 0.9407(4) 0.6980(3) 0.4466(2) 0.133(3) Uani 1 1 d . . . . .
F33 F 0.8926(4) 0.7567(3) 0.4374(3) 0.161(4) Uani 1 1 d . . . . .
F39 F 0.3860(3) 0.75196(12) 0.52993(15) 0.0659(13) Uani 1 1 d . . . . .
F40 F 0.4300(3) 0.69190(13) 0.54300(14) 0.0579(11) Uani 1 1 d . . . . .
F41 F 0.2836(3) 0.70037(19) 0.56800(19) 0.103(2) Uani 1 1 d . . . . .
F42 F 0.2971(3) 0.66055(15) 0.5042(2) 0.0759(14) Uani 1 1 d . . . . .
F43 F 0.2551(3) 0.72047(16) 0.49156(18) 0.0758(14) Uani 1 1 d . . . . .
F44 F 0.1531(2) 0.78665(13) 0.38197(15) 0.0556(11) Uani 1 1 d . . . . .
F45 F 0.1116(2) 0.77129(13) 0.30596(16) 0.0556(11) Uani 1 1 d . . . . .
F46 F 0.0938(3) 0.84802(16) 0.3226(2) 0.0980(19) Uani 1 1 d . . . . .
F47 F 0.1846(3) 0.83942(16) 0.2709(2) 0.0889(17) Uani 1 1 d . . . . .
F48 F 0.2090(3) 0.85561(13) 0.3485(2) 0.0831(16) Uani 1 1 d . . . . .
F49 F 0.4642(2) 0.91081(11) 0.23039(15) 0.0547(11) Uani 1 1 d . . . . .
F50 F 0.5160(2) 0.91346(10) 0.30640(16) 0.0504(10) Uani 1 1 d . . . . .
F51 F 0.3750(2) 0.95119(11) 0.28620(16) 0.0559(11) Uani 1 1 d . . . . .
F52 F 0.3801(3) 0.90852(12) 0.34736(16) 0.0611(12) Uani 1 1 d . . . . .
F53 F 0.3272(2) 0.89245(13) 0.27581(19) 0.0655(12) Uani 1 1 d . . . . .
F54 F 0.7113(2) 0.79757(14) 0.46945(16) 0.0619(12) Uani 1 1 d . . . . .
F55 F 0.6022(2) 0.81852(12) 0.49397(14) 0.0520(10) Uani 1 1 d . . . . .
F56 F 0.6500(3) 0.75999(14) 0.55348(15) 0.0705(13) Uani 1 1 d . . . . .
F57 F 0.5621(4) 0.73810(19) 0.5049(2) 0.112(2) Uani 1 1 d . . . . .
F58 F 0.6766(4) 0.72291(15) 0.49034(19) 0.104(2) Uani 1 1 d . . . . .
F64 F 0.1478(2) 0.60804(14) 0.32407(16) 0.0615(12) Uani 1 1 d . . . . .
F65 F 0.2000(2) 0.60370(14) 0.39972(17) 0.0664(13) Uani 1 1 d . . . . .
F66 F 0.1197(3) 0.68448(17) 0.3364(2) 0.0942(19) Uani 1 1 d . . . . .
F67 F 0.1863(3) 0.6874(2) 0.4047(3) 0.122(3) Uani 1 1 d . . . . .
F68 F 0.0845(2) 0.65269(16) 0.40168(18) 0.0764(15) Uani 1 1 d . . . . .
F69 F 0.2199(2) 0.79783(12) 0.11488(16) 0.0559(11) Uani 1 1 d . . . . .
F70 F 0.3209(3) 0.79911(14) 0.06973(14) 0.0634(12) Uani 1 1 d . . . . .
F71 F 0.2873(3) 0.85500(14) 0.17788(19) 0.0749(14) Uani 1 1 d . . . . .
F72 F 0.2588(3) 0.87212(13) 0.1005(2) 0.0752(15) Uani 1 1 d . . . . .
F73 F 0.3745(2) 0.86173(12) 0.1227(2) 0.0739(15) Uani 1 1 d . . . . .
F74 F 0.8230(2) 0.80441(14) 0.24854(16) 0.0604(12) Uani 1 1 d . . . . .
F75 F 0.7677(2) 0.81915(11) 0.17612(14) 0.0473(10) Uani 1 1 d . . . . .
F76 F 0.8348(3) 0.72764(16) 0.2210(2) 0.0956(19) Uani 1 1 d . . . . .
F77 F 0.7685(3) 0.73771(16) 0.1532(2) 0.0894(17) Uani 1 1 d . . . . .
F78 F 0.8766(2) 0.76605(15) 0.1633(2) 0.0776(15) Uani 1 1 d . . . . .
F79 F 0.2550(2) 0.60776(17) 0.10782(17) 0.0790(16) Uani 1 1 d . . . . .
F80 F 0.3656(2) 0.59337(13) 0.07884(15) 0.0602(12) Uani 1 1 d . . . . .
F81 F 0.2670(4) 0.6827(2) 0.0773(2) 0.130(3) Uani 1 1 d . . . . .
F82 F 0.2941(4) 0.6425(2) 0.01732(18) 0.146(3) Uani 1 1 d . . . . .
F83 F 0.3813(6) 0.6739(2) 0.0570(3) 0.148(3) Uani 1 1 d . . . . .
F89 F 0.8538(2) 0.64319(16) 0.2604(2) 0.0795(15) Uani 1 1 d . . . . .
F90 F 0.8092(2) 0.62548(16) 0.18678(18) 0.0753(14) Uani 1 1 d . . . . .
F91 F 0.7792(4) 0.5803(2) 0.3024(3) 0.134(3) Uani 1 1 d . . . . .
F92 F 0.7469(4) 0.56072(16) 0.2262(3) 0.120(2) Uani 1 1 d . . . . .
F93 F 0.8646(4) 0.5658(2) 0.2481(3) 0.142(3) Uani 1 1 d . . . . .
F84 F 0.5453(3) 0.50725(11) 0.25082(15) 0.0585(11) Uani 1 1 d . . . . .
F85 F 0.4437(2) 0.50235(11) 0.29389(19) 0.0647(12) Uani 1 1 d . . . . .
F86 F 0.6221(3) 0.53143(16) 0.3386(2) 0.098(2) Uani 1 1 d . . . . .
F87 F 0.5229(4) 0.51417(15) 0.38027(19) 0.099(2) Uani 1 1 d . . . . .
F88 F 0.5810(3) 0.47087(13) 0.3351(2) 0.0832(16) Uani 1 1 d . . . . .
F99 F 0.1011(3) 0.55008(19) 0.14547(19) 0.0921(18) Uani 1 1 d . . . . .
F100 F 0.0406(3) 0.49375(14) 0.1358(2) 0.0797(15) Uani 1 1 d . . . . .
F101 F -0.0318(4) 0.58992(15) 0.1410(3) 0.127(3) Uani 1 1 d . . . . .
F102 F -0.0927(3) 0.53591(18) 0.1318(3) 0.104(2) Uani 1 1 d . . . . .
F103 F -0.0131(4) 0.5525(2) 0.0763(3) 0.123(2) Uani 1 1 d . . . . .
F124 F 0.2730(4) 0.46241(17) 0.3097(3) 0.133(3) Uani 1 1 d . . . . .
F125 F 0.1781(4) 0.50682(19) 0.2927(3) 0.128(3) Uani 1 1 d . . . . .
F126 F 0.2499(7) 0.4651(3) 0.4001(4) 0.287(9) Uani 1 1 d . . . . .
F127 F 0.1625(5) 0.5155(2) 0.3880(4) 0.161(4) Uani 1 1 d . . . . .
F128 F 0.1481(5) 0.4524(2) 0.3558(4) 0.211(5) Uani 1 1 d . . . . .
F119 F 0.3780(4) 0.45883(17) 0.1784(3) 0.134(3) Uani 1 1 d . . . . .
F120 F 0.2715(4) 0.4865(2) 0.1913(3) 0.161(4) Uani 1 1 d . . . . .
F121 F 0.3612(7) 0.4829(3) 0.0814(3) 0.213(6) Uani 1 1 d . . . . .
F122 F 0.2582(7) 0.5089(3) 0.0984(4) 0.219(5) Uani 1 1 d . . . . .
F123 F 0.2734(5) 0.4443(2) 0.1093(4) 0.181(4) Uani 1 1 d . . . . .
O1 O 0.4032(2) 0.82586(12) 0.41932(15) 0.0343(10) Uani 1 1 d . . . . .
O2 O 0.2867(3) 0.81282(16) 0.44654(19) 0.0549(14) Uani 1 1 d . . . . .
H9 H 0.282426 0.798867 0.419886 0.082 Uiso 1 1 calc R U . . .
O3 O 0.4225(2) 0.59059(12) 0.42533(15) 0.0323(9) Uani 1 1 d . . . . .
O4 O 0.4549(3) 0.61448(14) 0.50268(16) 0.0483(12) Uani 1 1 d . . . . .
H10 H 0.463482 0.635788 0.486680 0.073 Uiso 1 1 calc R U . . .
O5 O 0.1917(2) 0.69000(12) 0.21320(15) 0.0301(9) Uani 1 1 d . . . . .
O6 O 0.1451(2) 0.74745(13) 0.1810(2) 0.0465(12) Uani 1 1 d . . . . .
H11 H 0.190722 0.754752 0.181662 0.070 Uiso 1 1 calc R U . . .
O7 O 0.5419(2) 0.82704(12) 0.14618(15) 0.0345(10) Uani 1 1 d D . . . .
O8 O 0.5121(4) 0.80554(15) 0.06772(18) 0.0641(15) Uani 1 1 d . . . . .
H12 H 0.520075 0.782483 0.079760 0.096 Uiso 1 1 calc R U . . .
O9 O 0.7743(2) 0.72633(12) 0.35559(16) 0.0358(10) Uani 1 1 d . . . . .
O10 O 0.8221(3) 0.66757(15) 0.3805(2) 0.0652(16) Uani 1 1 d . . . . .
H13 H 0.776798 0.661286 0.385719 0.098 Uiso 1 1 calc R U . . .
O11 O 0.5652(2) 0.58993(13) 0.15157(16) 0.0369(10) Uani 1 1 d D . . . .
O12 O 0.6740(3) 0.60786(19) 0.1164(3) 0.081(2) Uani 1 1 d . . . . .
H14 H 0.669101 0.629097 0.133337 0.121 Uiso 1 1 calc R U . . .
O13 O 0.3970(2) 0.74225(12) 0.43102(14) 0.0322(9) Uani 1 1 d . . . . .
O14 O 0.4290(2) 0.67785(11) 0.44221(14) 0.0313(9) Uani 1 1 d . . . . .
O15 O 0.2994(2) 0.78124(11) 0.35121(15) 0.0294(9) Uani 1 1 d . . . . .
O16 O 0.2476(2) 0.74779(11) 0.28480(14) 0.0273(9) Uani 1 1 d . . . . .
O17 O 0.4466(2) 0.83477(11) 0.31933(15) 0.0316(9) Uani 1 1 d . . . . .
O18 O 0.4961(2) 0.83501(11) 0.24177(15) 0.0332(10) Uani 1 1 d . . . . .
O19 O 0.5384(2) 0.79107(12) 0.40856(15) 0.0334(10) Uani 1 1 d . . . . .
O20 O 0.6480(2) 0.76188(12) 0.38907(15) 0.0298(9) Uani 1 1 d . . . . .
O21 O 0.6684(2) 0.66544(12) 0.38869(15) 0.0332(10) Uani 1 1 d . . . . .
O22 O 0.5621(2) 0.63436(12) 0.41174(15) 0.0327(9) Uani 1 1 d . . . . .
O23 O 0.3240(2) 0.63406(12) 0.36481(15) 0.0317(9) Uani 1 1 d . . . . .
O24 O 0.2623(2) 0.65514(11) 0.29378(14) 0.0274(9) Uani 1 1 d . . . . .
O25 O 0.2968(2) 0.75267(11) 0.17910(14) 0.0286(9) Uani 1 1 d . . . . .
O26 O 0.4054(2) 0.78253(12) 0.15741(14) 0.0299(9) Uani 1 1 d . . . . .
O27 O 0.6423(2) 0.78508(12) 0.20623(15) 0.0326(9) Uani 1 1 d . . . . .
O28 O 0.7035(2) 0.76302(11) 0.27671(15) 0.0294(9) Uani 1 1 d . . . . .
O29 O 0.4306(2) 0.62913(12) 0.15734(15) 0.0336(10) Uani 1 1 d . . . . .
O30 O 0.3183(2) 0.65467(12) 0.17969(15) 0.0301(9) Uani 1 1 d . . . . .
O31 O 0.5155(2) 0.58289(11) 0.24841(15) 0.0334(10) Uani 1 1 d . . . . .
O32 O 0.4702(2) 0.58255(11) 0.32732(15) 0.0331(10) Uani 1 1 d . . . . .
O33 O 0.6635(2) 0.63494(13) 0.21970(16) 0.0387(10) Uani 1 1 d . . . . .
O34 O 0.7196(2) 0.66927(12) 0.28386(16) 0.0350(10) Uani 1 1 d . . . . .
O35 O 0.5776(3) 0.67608(12) 0.13853(16) 0.0434(11) Uani 1 1 d . . . . .
O36 O 0.5428(3) 0.74025(12) 0.12775(16) 0.0396(11) Uani 1 1 d . . . . .
O37 O 0.0528(3) 0.55599(15) 0.2392(2) 0.0568(13) Uani 1 1 d D . . . .
O38 O -0.0210(3) 0.50204(15) 0.2256(2) 0.0695(17) Uani 1 1 d . . . . .
H15 H -0.023437 0.501964 0.257597 0.104 Uiso 1 1 calc R U . . .
O39 O -0.0426(5) 0.5046(2) 0.3238(3) 0.118(3) Uani 1 1 d . . . . .
O40 O 0.0080(4) 0.5646(3) 0.3383(3) 0.114(3) Uani 1 1 d . . . . .
H16 H 0.014860 0.565459 0.306760 0.172 Uiso 1 1 calc DR U . . .
O41 O 1.0086(4) 0.90958(18) 0.2362(2) 0.0730(17) Uani 1 1 d D . . . .
O42 O 0.9538(5) 0.8502(2) 0.2273(3) 0.114(3) Uani 1 1 d . . . . .
H17 H 0.940732 0.853933 0.257510 0.171 Uiso 1 1 calc DR U . . .
O43 O 0.9124(3) 0.86209(16) 0.32458(18) 0.0535(13) Uani 1 1 d D . . . .
O44 O 0.9715(4) 0.92083(17) 0.3296(2) 0.0772(18) Uani 1 1 d . . . . .
H18 H 0.992192 0.913939 0.302443 0.116 Uiso 1 1 calc DR U . . .
O45 O 0.3376(4) 0.55710(16) 0.1884(2) 0.0756(18) Uani 1 1 d . . . . .
O46 O 0.4411(3) 0.52859(16) 0.1593(2) 0.0630(15) Uani 1 1 d . . . . .
H19 H 0.460059 0.551708 0.161412 0.094 Uiso 1 1 calc DR U . . .
O47 O 0.2857(3) 0.55870(15) 0.3015(2) 0.0617(14) Uani 1 1 d . . . . .
O48 O 0.3318(3) 0.52991(15) 0.3724(2) 0.0597(14) Uani 1 1 d . . . . .
H20 H 0.363692 0.548696 0.372320 0.090 Uiso 1 1 calc R U . . .
O49 O 0.6496(3) 0.86266(16) 0.3984(2) 0.0736(17) Uani 1 1 d . . . . .
O50 O 0.5342(3) 0.88165(15) 0.4227(2) 0.0570(13) Uani 1 1 d . . . . .
H21 H 0.522176 0.857528 0.417534 0.086 Uiso 1 1 calc R U . . .
O51 O 0.6805(3) 0.85772(16) 0.2746(2) 0.0680(16) Uani 1 1 d . . . . .
O52 O 0.6263(3) 0.88850(15) 0.2074(2) 0.0600(14) Uani 1 1 d . . . . .
H22 H 0.601999 0.867010 0.202958 0.090 Uiso 1 1 calc DR U . . .
N1 N 0.1992(3) 0.59763(16) 0.2191(2) 0.0431(14) Uani 1 1 d DG . . . .
H1 H 0.209333 0.604387 0.186317 0.065 Uiso 1 1 d DG U . . .
H2 H 0.233664 0.579168 0.230665 0.065 Uiso 1 1 d DG U . . .
H3 H 0.202032 0.619939 0.239115 0.065 Uiso 1 1 d DG U . . .
H4 H 0.151656 0.587014 0.220176 0.065 Uiso 1 1 d DG U . . .
N2 N 0.7704(3) 0.81747(16) 0.3547(2) 0.0449(14) Uani 1 1 d DG . . . .
H5 H 0.739960 0.833821 0.335223 0.067 Uiso 1 1 d DG U . . .
H6 H 0.759066 0.820374 0.388152 0.067 Uiso 1 1 d DG U . . .
H7 H 0.819863 0.824212 0.350353 0.067 Uiso 1 1 d DG U . . .
H8 H 0.762813 0.791476 0.345059 0.067 Uiso 1 1 d DG U . . .
C1 C 0.3528(4) 0.82938(19) 0.4488(2) 0.0390(15) Uani 1 1 d . . . . .
C2 C 0.3647(4) 0.8540(3) 0.4993(3) 0.062(2) Uani 1 1 d . . . . .
C3 C 0.3328(7) 0.8943(3) 0.4955(5) 0.091(3) Uani 1 1 d . . . . .
C4 C 0.4310(3) 0.58726(18) 0.4711(2) 0.0331(14) Uani 1 1 d . . . . .
C5 C 0.4096(4) 0.5486(2) 0.4990(2) 0.0426(16) Uani 1 1 d . . . . .
C6 C 0.3308(5) 0.5510(2) 0.5220(3) 0.0537(19) Uani 1 1 d . . . . .
C7 C 0.1403(3) 0.71139(18) 0.1990(2) 0.0315(14) Uani 1 1 d . . . . .
C8 C 0.0570(4) 0.6965(2) 0.1993(3) 0.0426(16) Uani 1 1 d . . . . .
C9 C 0.0224(4) 0.6907(2) 0.1457(3) 0.0500(19) Uani 1 1 d . . . . .
C10 C 0.5321(4) 0.8322(2) 0.1012(3) 0.0407(16) Uani 1 1 d . . . . .
C11 C 0.5390(5) 0.8746(2) 0.0768(3) 0.056(2) Uani 1 1 d . . . . .
C12 C 0.6167(6) 0.8812(3) 0.0552(4) 0.077(3) Uani 1 1 d . . . . .
C13 C 0.8254(4) 0.7046(2) 0.3680(3) 0.0397(16) Uani 1 1 d . . . . .
C14 C 0.9086(5) 0.7193(3) 0.3669(4) 0.066(2) Uani 1 1 d . . . . .
C15 C 0.9404(6) 0.7301(4) 0.4166(6) 0.108(4) Uani 1 1 d . . . . .
C16 C 0.6179(4) 0.5847(2) 0.1241(3) 0.0442(17) Uani 1 1 d . . . . .
C17 C 0.6113(6) 0.5568(3) 0.0773(5) 0.047(5) Uani 0.395(6) 1 d G . P A 1
C18 C 0.6638(6) 0.5203(3) 0.0836(3) 0.070(7) Uani 0.395(6) 1 d G . P A 1
F34 F 0.6396(11) 0.5697(4) 0.0334(5) 0.101(3) Uani 0.395(6) 1 d G . P A 1
F35 F 0.5421(6) 0.5410(5) 0.0717(7) 0.100(3) Uani 0.395(6) 1 d G . P A 1
F36 F 0.7359(6) 0.5310(4) 0.0804(6) 0.105(3) Uani 0.395(6) 1 d G . P A 1
F37 F 0.6505(8) 0.5012(3) 0.1269(4) 0.088(3) Uani 0.395(6) 1 d G . P A 1
F38 F 0.6525(10) 0.4936(4) 0.0466(5) 0.120(5) Uani 0.395(6) 1 d G . P A 1
C17A C 0.6417(4) 0.54228(17) 0.1056(2) 0.071(5) Uani 0.605(6) 1 d G . P A 2
C18A C 0.6046(5) 0.5369(2) 0.0525(2) 0.096(7) Uani 0.605(6) 1 d G . P A 2
F34A F 0.7161(4) 0.5364(3) 0.1038(3) 0.105(3) Uani 0.605(6) 1 d G . P A 2
F35A F 0.6136(5) 0.5143(2) 0.1359(2) 0.088(3) Uani 0.605(6) 1 d G . P A 2
F36A F 0.6233(7) 0.5679(3) 0.0226(3) 0.101(3) Uani 0.605(6) 1 d G . P A 2
F37A F 0.5294(5) 0.5402(3) 0.0554(4) 0.100(3) Uani 0.605(6) 1 d G . P A 2
F38A F 0.6256(6) 0.5019(3) 0.0321(3) 0.120(5) Uani 0.605(6) 1 d G . P A 2
C19 C 0.4055(4) 0.71125(18) 0.4567(2) 0.0336(14) Uani 1 1 d . . . . .
C20 C 0.3824(5) 0.7137(2) 0.5130(2) 0.0466(18) Uani 1 1 d . . . . .
C21 C 0.3022(5) 0.6980(3) 0.5194(3) 0.064(2) Uani 1 1 d . . . . .
C22 C 0.2461(3) 0.77092(17) 0.3216(2) 0.0267(13) Uani 1 1 d . . . . .
C23 C 0.1680(3) 0.7901(2) 0.3324(2) 0.0372(15) Uani 1 1 d . . . . .
C24 C 0.1647(4) 0.8344(2) 0.3183(4) 0.059(2) Uani 1 1 d . . . . .
C25 C 0.4678(3) 0.85093(16) 0.2796(2) 0.0281(13) Uani 1 1 d . . . . .
C26 C 0.4587(4) 0.89683(17) 0.2782(2) 0.0341(14) Uani 1 1 d . . . . .
C27 C 0.3841(4) 0.91265(19) 0.2976(3) 0.0428(16) Uani 1 1 d . . . . .
C28 C 0.6046(3) 0.77989(17) 0.4174(2) 0.0298(13) Uani 1 1 d . . . . .
C29 C 0.6370(4) 0.78800(19) 0.4713(2) 0.0376(15) Uani 1 1 d . . . . .
C30 C 0.6309(5) 0.7516(2) 0.5061(3) 0.055(2) Uani 1 1 d . . . . .
C31 C 0.6302(4) 0.6427(2) 0.4156(2) 0.0389(15) Uani 1 1 d . . . . .
C32 C 0.6720(2) 0.62593(8) 0.46488(12) 0.042(2) Uani 0.787(6) 1 d G . P B 1
C33 C 0.6763(2) 0.58027(8) 0.46309(12) 0.060(3) Uani 0.787(6) 1 d G . P B 1
F59 F 0.7439(2) 0.63892(11) 0.46928(18) 0.0616(16) Uani 0.787(6) 1 d G . P B 1
F60 F 0.6350(3) 0.63719(11) 0.50675(14) 0.0650(17) Uani 0.787(6) 1 d G . P B 1
F61 F 0.7176(2) 0.56647(9) 0.50224(16) 0.084(2) Uani 0.787(6) 1 d G . P B 1
F62 F 0.6071(2) 0.56450(10) 0.46685(18) 0.0697(18) Uani 0.787(6) 1 d G . P B 1
F63 F 0.7060(3) 0.56993(14) 0.41929(15) 0.074(2) Uani 0.787(6) 1 d G . P B 1
C32A C 0.6742(7) 0.6029(4) 0.4353(4) 0.032(7) Uani 0.213(6) 1 d G . P B 2
C33A C 0.7113(8) 0.6153(3) 0.4861(5) 0.092(16) Uani 0.213(6) 1 d G U P B 2
F59A F 0.7340(9) 0.5883(5) 0.4060(5) 0.0616(16) Uani 0.213(6) 1 d G . P B 2
F60A F 0.6326(8) 0.5671(5) 0.4430(6) 0.0650(17) Uani 0.213(6) 1 d G . P B 2
F61A F 0.7477(10) 0.5832(4) 0.5046(6) 0.084(2) Uani 0.213(6) 1 d G . P B 2
F62A F 0.6547(11) 0.6256(5) 0.5161(6) 0.0697(18) Uani 0.213(6) 1 d G . P B 2
F63A F 0.7561(11) 0.6464(4) 0.4756(8) 0.074(2) Uani 0.213(6) 1 d G . P B 2
C34 C 0.2669(3) 0.64010(16) 0.3370(2) 0.0274(13) Uani 1 1 d . . . . .
C35 C 0.1900(3) 0.62779(19) 0.3597(2) 0.0367(15) Uani 1 1 d . . . . .
C36 C 0.1438(4) 0.6640(3) 0.3763(3) 0.055(2) Uani 1 1 d . . . . .
C37 C 0.3360(3) 0.77722(17) 0.1548(2) 0.0282(13) Uani 1 1 d . . . . .
C38 C 0.2942(3) 0.8056(2) 0.1165(2) 0.0381(15) Uani 1 1 d . . . . .
C39 C 0.3046(4) 0.8494(2) 0.1293(3) 0.0509(19) Uani 1 1 d . . . . .
C40 C 0.6989(3) 0.77879(17) 0.2335(2) 0.0291(13) Uani 1 1 d . . . . .
C41 C 0.7762(3) 0.79022(19) 0.2109(3) 0.0382(15) Uani 1 1 d . . . . .
C42 C 0.8152(4) 0.7545(3) 0.1863(4) 0.061(2) Uani 1 1 d . . . . .
C43 C 0.3627(4) 0.63645(17) 0.1511(2) 0.0310(14) Uani 1 1 d . . . . .
C44 C 0.3250(4) 0.6228(2) 0.1001(3) 0.0463(18) Uani 1 1 d . . . . .
C45 C 0.3179(8) 0.6560(4) 0.0627(3) 0.101(4) Uani 1 1 d . . . . .
C46 C 0.4977(3) 0.56680(17) 0.2890(2) 0.0290(13) Uani 1 1 d . . . . .
C47 C 0.5106(4) 0.52104(18) 0.2930(2) 0.0377(15) Uani 1 1 d . . . . .
C48 C 0.5597(6) 0.5092(2) 0.3383(3) 0.066(2) Uani 1 1 d . . . . .
C49 C 0.7179(3) 0.64492(19) 0.2484(3) 0.0377(15) Uani 1 1 d . . . . .
C50 C 0.7945(4) 0.6235(2) 0.2372(3) 0.057(2) Uani 1 1 d . . . . .
C51 C 0.7950(6) 0.5814(4) 0.2540(5) 0.097(4) Uani 1 1 d . . . . .
C52 C 0.5723(5) 0.7082(2) 0.1149(3) 0.059(2) Uani 1 1 d . . . . .
C53 C 0.6245(5) 0.7113(3) 0.0685(2) 0.050(4) Uani 0.574(7) 1 d G . P C 1
C54 C 0.5814(5) 0.6938(3) 0.0224(3) 0.083(6) Uani 0.574(7) 1 d G . P C 1
F94 F 0.6384(10) 0.7477(3) 0.0512(4) 0.122(3) Uani 0.574(7) 1 d G . P C 1
F95 F 0.6911(5) 0.6927(5) 0.0748(4) 0.092(3) Uani 0.574(7) 1 d G . P C 1
F96 F 0.5166(6) 0.7155(5) 0.0167(5) 0.100(3) Uani 0.574(7) 1 d G . P C 1
F97 F 0.5624(9) 0.6558(3) 0.0291(4) 0.118(4) Uani 0.574(7) 1 d G . P C 1
F98 F 0.6156(6) 0.6910(3) -0.0212(2) 0.105(5) Uani 0.574(7) 1 d G . P C 1
C53A C 0.5573(7) 0.7003(5) 0.0545(5) 0.065(5) Uani 0.426(7) 1 d G U P C 2
C54A C 0.6339(7) 0.7146(4) 0.0363(4) 0.110(10) Uani 0.426(7) 1 d G U P C 2
F94A F 0.5505(13) 0.6617(5) 0.0395(7) 0.118(4) Uani 0.426(7) 1 d G . P C 2
F95A F 0.5035(7) 0.7198(8) 0.0262(7) 0.100(3) Uani 0.426(7) 1 d G . P C 2
F96A F 0.6459(13) 0.7520(5) 0.0528(6) 0.122(3) Uani 0.426(7) 1 d G . P C 2
F97A F 0.6874(8) 0.6902(7) 0.0567(6) 0.092(3) Uani 0.426(7) 1 d G . P C 2
F98A F 0.6372(10) 0.7136(5) -0.0148(4) 0.105(5) Uani 0.426(7) 1 d G . P C 2
C55 C 0.0234(4) 0.5305(2) 0.2118(3) 0.0512(19) Uani 1 1 d . . . . .
C56 C 0.0355(5) 0.5308(2) 0.1543(3) 0.061(2) Uani 1 1 d . . . . .
C57 C -0.0278(6) 0.5529(3) 0.1253(4) 0.080(3) Uani 1 1 d . . . . .
C58 C -0.0292(8) 0.5325(5) 0.3492(5) 0.121(5) Uani 1 1 d . . . . .
C59 C -0.0267(3) 0.52815(15) 0.40960(16) 0.122(7) Uani 0.548(8) 1 d G . P D 1
C60 C -0.1030(3) 0.54312(14) 0.42695(16) 0.142(9) Uani 0.548(8) 1 d G . P D 1
F104 F 0.0214(3) 0.5513(2) 0.4361(2) 0.146(4) Uani 0.548(8) 1 d G . P D 1
F105 F -0.0206(4) 0.49014(15) 0.4255(3) 0.131(3) Uani 0.548(8) 1 d G . P D 1
F106 F -0.1109(4) 0.58126(15) 0.4135(3) 0.153(4) Uani 0.548(8) 1 d G . P D 1
F107 F -0.1146(3) 0.5411(2) 0.47674(18) 0.157(5) Uani 0.548(8) 1 d G . P D 1
F108 F -0.1538(3) 0.5181(2) 0.4059(2) 0.154(4) Uani 0.548(8) 1 d G . P D 1
C59A C -0.0839(3) 0.54271(16) 0.39287(14) 0.142(9) Uani 0.452(8) 1 d G . P D 2
C60A C -0.0349(3) 0.53420(15) 0.44002(14) 0.122(7) Uani 0.452(8) 1 d G . P D 2
F04A F -0.1079(4) 0.58038(16) 0.3976(2) 0.153(4) Uani 0.452(8) 1 d G . P D 2
F05A F -0.1402(3) 0.5161(2) 0.3939(2) 0.154(4) Uani 0.452(8) 1 d G . P D 2
F06A F 0.0204(3) 0.5611(2) 0.4464(2) 0.146(4) Uani 0.452(8) 1 d G . P D 2
F07A F -0.0767(3) 0.5371(2) 0.48186(14) 0.157(5) Uani 0.452(8) 1 d G . P D 2
F08A F -0.0104(4) 0.49621(17) 0.4392(2) 0.131(3) Uani 0.452(8) 1 d G . P D 2
C61 C 0.9905(5) 0.8814(3) 0.2118(3) 0.074(3) Uani 1 1 d . . . . .
C62 C 1.0053(2) 0.87987(10) 0.15360(11) 0.077(3) Uani 0.821(5) 1 d G . P E 1
C63 C 1.05133(19) 0.84325(12) 0.14164(11) 0.080(4) Uani 0.821(5) 1 d G . P E 1
F109 F 0.9420(2) 0.87791(15) 0.12488(16) 0.081(2) Uani 0.821(5) 1 d G . P E 1
F110 F 1.0514(3) 0.91265(11) 0.13973(18) 0.112(3) Uani 0.821(5) 1 d G . P E 1
F111 F 1.0149(3) 0.81157(10) 0.14755(18) 0.090(2) Uani 0.821(5) 1 d G . P E 1
F112 F 1.0705(2) 0.84559(14) 0.09246(12) 0.100(3) Uani 0.821(5) 1 d G . P E 1
F113 F 1.1150(2) 0.8453(2) 0.17311(16) 0.126(4) Uani 0.821(5) 1 d G . P E 1
C62A C 1.0584(2) 0.86768(15) 0.18169(11) 0.064(12) Uani 0.179(5) 1 d G U P E 2
C63A C 1.0206(2) 0.87937(10) 0.12731(11) 0.080(4) Uani 0.179(5) 1 d G . P E 2
F09A F 1.0697(3) 0.82864(15) 0.17574(14) 0.126(4) Uani 0.179(5) 1 d G . P E 2
F10A F 1.1263(2) 0.8867(2) 0.1763(2) 0.064(8) Uani 0.179(5) 1 d G . P E 2
F11A F 1.0079(3) 0.91825(10) 0.13189(19) 0.081(2) Uani 0.179(5) 1 d G . P E 2
F12A F 1.0773(2) 0.87801(15) 0.09475(13) 0.100(3) Uani 0.179(5) 1 d G . P E 2
F13A F 0.95760(17) 0.86006(13) 0.12309(14) 0.090(2) Uani 0.179(5) 1 d G . P E 2
C64 C 0.9343(5) 0.8912(3) 0.3470(3) 0.057(2) Uani 1 1 d . . . . .
C65 C 0.9118(2) 0.89535(17) 0.40291(11) 0.074(3) Uani 0.635(9) 1 d G . P F 1
C66 C 0.9758(2) 0.90822(14) 0.43956(12) 0.075(4) Uani 0.635(9) 1 d G U P F 1
F114 F 0.8872(4) 0.8609(2) 0.4213(2) 0.134(6) Uani 0.635(9) 1 d G U P F 1
F115 F 0.8574(2) 0.9223(3) 0.4073(2) 0.123(6) Uani 0.635(9) 1 d G . P F 1
F116 F 1.0351(3) 0.8845(2) 0.4344(2) 0.131(3) Uani 0.635(9) 1 d G . P F 1
F117 F 0.9531(3) 0.9065(2) 0.48714(11) 0.091(4) Uani 0.635(9) 1 d G . P F 1
F118 F 0.9960(4) 0.94550(15) 0.4293(2) 0.093(3) Uani 0.635(9) 1 d G . P F 1
C65A C 0.9181(2) 0.90147(16) 0.40278(11) 0.074(3) Uani 0.365(9) 1 d G . P F 2
C66A C 0.9743(3) 0.87783(14) 0.43618(16) 0.075(4) Uani 0.365(9) 1 d G U P F 2
F14A F 0.8496(3) 0.8872(3) 0.41098(18) 0.104(9) Uani 0.365(9) 1 d G . P F 2
F15A F 0.9251(3) 0.93979(15) 0.4152(2) 0.162(14) Uani 0.365(9) 1 d G . P F 2
F16A F 1.0445(3) 0.8852(2) 0.4226(2) 0.131(3) Uani 0.365(9) 1 d G . P F 2
F17A F 0.9644(3) 0.8863(2) 0.48484(13) 0.100(7) Uani 0.365(9) 1 d G . P F 2
F18A F 0.9603(6) 0.83930(13) 0.4282(3) 0.145(11) Uani 0.365(9) 1 d G . P F 2
C67 C 0.3705(5) 0.5301(2) 0.1714(3) 0.0520(19) Uani 1 1 d . . . . .
C68 C 0.3325(5) 0.4887(3) 0.1636(4) 0.073(3) Uani 1 1 d . . . . .
C69 C 0.3089(9) 0.4803(5) 0.1118(6) 0.123(4) Uani 1 1 d . U . . .
C70 C 0.2870(4) 0.5329(2) 0.3324(3) 0.0469(17) Uani 1 1 d . . . . .
C71 C 0.2335(6) 0.4969(3) 0.3287(4) 0.086(3) Uani 1 1 d D . . . .
C72 C 0.1909(9) 0.4843(5) 0.3745(6) 0.127(5) Uani 1 1 d D U . . .
C73 C 0.6059(5) 0.8866(2) 0.4140(3) 0.0501(18) Uani 1 1 d . . . . .
C74 C 0.6367(3) 0.92829(16) 0.4241(3) 0.054(2) Uani 0.622(10) 1 d G . P G 1
C75 C 0.6126(4) 0.9451(2) 0.4752(2) 0.093(7) Uani 0.622(10) 1 d G . P G 1
F129 F 0.7117(3) 0.9280(3) 0.4259(4) 0.137(6) Uani 0.622(10) 1 d G . P G 1
F130 F 0.6113(5) 0.9531(3) 0.3880(2) 0.087(4) Uani 0.622(10) 1 d G . P G 1
F131 F 0.6505(6) 0.9781(3) 0.4877(4) 0.139(7) Uani 0.622(10) 1 d G . P G 1
F132 F 0.6288(7) 0.9177(4) 0.5105(3) 0.163(13) Uani 0.622(10) 1 d G . P G 1
F133 F 0.5396(4) 0.9537(3) 0.4759(3) 0.115(4) Uani 0.622(10) 1 d G . P G 1
C74A C 0.6204(6) 0.9318(3) 0.4303(4) 0.054(2) Uani 0.378(10) 1 d G . P G 2
C75A C 0.6676(6) 0.9340(4) 0.4798(4) 0.098(12) Uani 0.378(10) 1 d G . P G 2
F29A F 0.6691(9) 0.9453(5) 0.3969(4) 0.108(8) Uani 0.378(10) 1 d G . P G 2
F30A F 0.5588(7) 0.9544(3) 0.4299(6) 0.105(8) Uani 0.378(10) 1 d G . P G 2
F31A F 0.7336(6) 0.9152(5) 0.4806(5) 0.147(9) Uani 0.378(10) 1 d G . P G 2
F32A F 0.6789(9) 0.9726(5) 0.4896(6) 0.175(16) Uani 0.378(10) 1 d G . P G 2
F33A F 0.6242(8) 0.9204(6) 0.5163(5) 0.094(12) Uani 0.378(10) 1 d G . P G 2
C76 C 0.6749(5) 0.8842(2) 0.2449(3) 0.056(2) Uani 1 1 d . . . . .
C77 C 0.7093(3) 0.92512(19) 0.2644(2) 0.080(5) Uani 0.570(9) 1 d G . P H 1
C78 C 0.7639(4) 0.9384(2) 0.2238(3) 0.107(8) Uani 0.570(9) 1 d G . P H 1
F134 F 0.6654(4) 0.9576(3) 0.2702(4) 0.080(4) Uani 0.570(9) 1 d G . P H 1
F135 F 0.7561(5) 0.9212(3) 0.3063(3) 0.098(4) Uani 0.570(9) 1 d G . P H 1
F136 F 0.7290(7) 0.9491(4) 0.1815(2) 0.139(7) Uani 0.570(9) 1 d G . P H 1
F137 F 0.8102(5) 0.9079(3) 0.2157(5) 0.116(6) Uani 0.570(9) 1 d G . P H 1
F138 F 0.8042(5) 0.9701(2) 0.2395(4) 0.129(4) Uani 0.570(9) 1 d G . P H 1
C77A C 0.7407(6) 0.9121(2) 0.2352(5) 0.059(6) Uani 0.430(9) 1 d G . P H 2
C78A C 0.7254(7) 0.9548(3) 0.2530(6) 0.107(11) Uani 0.430(9) 1 d G . P H 2
F34B F 0.7621(11) 0.9178(5) 0.1879(5) 0.145(10) Uani 0.430(9) 1 d G . P H 2
F35B F 0.8033(9) 0.9030(4) 0.2623(9) 0.161(9) Uani 0.430(9) 1 d G U P H 2
F36B F 0.6786(9) 0.9673(4) 0.2165(11) 0.176(10) Uani 0.430(9) 1 d G U P H 2
F37B F 0.6865(13) 0.9537(6) 0.2939(9) 0.23(2) Uani 0.430(9) 1 d G . P H 2
F38B F 0.7846(9) 0.9790(3) 0.2555(7) 0.129(4) Uani 0.430(9) 1 d G . P H 2

loop_
_atom_site_aniso_label
_atom_site_aniso_U_11
_atom_site_aniso_U_22
_atom_site_aniso_U_33
_atom_site_aniso_U_23
_atom_site_aniso_U_13
_atom_site_aniso_U_12
Eu1 0.01984(14) 0.01920(14) 0.02210(14) 0.00087(11) 0.00117(11) 0.00134(11)
Eu2 0.01950(14) 0.01958(14) 0.02407(15) 0.00381(11) 0.00159(11) 0.00156(11)
Eu3 0.01737(14) 0.02134(14) 0.02338(14) 0.00114(11) 0.00068(11) 0.00096(11)
Eu4 0.01918(14) 0.02105(14) 0.02357(15) 0.00323(11) 0.00184(11) 0.00055(11)
Eu5 0.01708(14) 0.02314(14) 0.02511(15) 0.00138(11) 0.00014(11) 0.00086(11)
Eu6 0.02008(14) 0.02080(14) 0.02422(15) -0.00013(11) 0.00240(11) 0.00192(11)
F1 0.0223(16) 0.0232(16) 0.0249(16) 0.0008(13) 0.0000(13) 0.0008(13)
F2 0.0220(16) 0.0203(15) 0.0253(16) 0.0016(12) 0.0025(13) 0.0016(13)
F3 0.0196(16) 0.0233(16) 0.0277(17) 0.0024(13) 0.0005(13) 0.0019(13)
F4 0.0212(16) 0.0218(15) 0.0240(16) 0.0005(12) 0.0011(13) 0.0036(13)
F5 0.0172(15) 0.0240(16) 0.0240(16) 0.0011(12) 0.0025(12) 0.0016(12)
F6 0.0201(15) 0.0203(15) 0.0242(16) 0.0030(12) 0.0005(13) 0.0006(12)
F7 0.0214(16) 0.0225(16) 0.0280(17) 0.0026(13) 0.0033(13) 0.0012(13)
F8 0.0229(16) 0.0211(15) 0.0230(16) 0.0006(12) 0.0009(13) 0.0029(13)
F9 0.041(3) 0.106(4) 0.077(3) -0.029(3) -0.009(2) -0.003(3)
F10 0.074(3) 0.090(4) 0.057(3) -0.008(3) 0.010(2) -0.009(3)
F11 0.149(6) 0.090(4) 0.101(5) 0.007(4) 0.032(4) -0.003(4)
F12 0.109(5) 0.122(5) 0.117(5) -0.091(4) 0.011(4) -0.005(4)
F13 0.067(4) 0.123(5) 0.129(5) -0.044(4) -0.020(3) 0.038(3)
F14 0.068(3) 0.060(3) 0.059(3) 0.031(2) -0.002(2) 0.014(2)
F15 0.088(3) 0.032(2) 0.060(3) 0.0084(19) 0.011(2) 0.012(2)
F16 0.087(4) 0.073(3) 0.075(3) -0.008(3) 0.040(3) -0.003(3)
F17 0.047(3) 0.105(4) 0.083(4) 0.019(3) 0.006(3) 0.001(3)
F18 0.101(4) 0.056(3) 0.110(4) 0.032(3) 0.042(3) -0.013(3)
F19 0.029(2) 0.095(3) 0.066(3) -0.019(2) 0.009(2) 0.003(2)
F20 0.035(2) 0.079(3) 0.108(4) 0.055(3) -0.007(2) -0.014(2)
F21 0.052(3) 0.083(3) 0.063(3) 0.021(3) -0.019(2) -0.013(2)
F22 0.058(3) 0.094(4) 0.098(4) -0.049(3) 0.000(3) -0.004(3)
F23 0.033(2) 0.069(3) 0.099(4) 0.000(3) -0.014(2) -0.014(2)
F24 0.076(3) 0.046(2) 0.070(3) 0.009(2) 0.015(2) 0.012(2)
F25 0.078(3) 0.085(3) 0.067(3) 0.037(3) -0.011(3) 0.011(3)
F26 0.054(3) 0.131(5) 0.097(4) 0.016(4) 0.016(3) -0.003(3)
F27 0.108(5) 0.159(6) 0.071(4) -0.010(4) 0.040(3) 0.011(4)
F28 0.109(5) 0.089(4) 0.137(5) 0.061(4) 0.043(4) -0.016(3)
F29 0.044(3) 0.144(6) 0.179(6) 0.092(5) 0.005(3) -0.013(3)
F30 0.039(3) 0.152(5) 0.085(4) -0.020(4) 0.007(2) 0.027(3)
F31 0.035(3) 0.152(6) 0.149(6) -0.050(5) -0.013(3) -0.027(3)
F32 0.094(5) 0.229(9) 0.073(4) 0.038(5) -0.018(4) -0.014(5)
F33 0.094(5) 0.205(8) 0.183(8) -0.134(7) -0.012(5) 0.015(5)
F39 0.110(4) 0.053(3) 0.035(2) -0.0084(19) 0.001(2) 0.012(3)
F40 0.080(3) 0.064(3) 0.030(2) 0.0126(19) -0.008(2) 0.013(2)
F41 0.124(5) 0.133(5) 0.055(3) 0.015(3) 0.054(3) 0.016(4)
F42 0.073(3) 0.065(3) 0.093(4) 0.007(3) 0.037(3) -0.011(3)
F43 0.052(3) 0.106(4) 0.071(3) 0.010(3) 0.021(2) 0.025(3)
F44 0.037(2) 0.087(3) 0.043(2) -0.010(2) 0.0141(18) 0.011(2)
F45 0.0220(19) 0.074(3) 0.071(3) -0.025(2) -0.0039(19) 0.0048(19)
F46 0.053(3) 0.079(4) 0.161(6) -0.008(4) -0.007(3) 0.042(3)
F47 0.098(4) 0.088(4) 0.080(4) 0.034(3) 0.003(3) 0.031(3)
F48 0.069(3) 0.047(3) 0.133(5) -0.023(3) -0.010(3) 0.008(2)
F49 0.080(3) 0.035(2) 0.050(2) 0.0177(18) 0.019(2) 0.015(2)
F50 0.042(2) 0.0269(19) 0.081(3) -0.0032(19) -0.010(2) -0.0037(17)
F51 0.059(3) 0.031(2) 0.077(3) 0.007(2) -0.001(2) 0.0194(19)
F52 0.082(3) 0.045(2) 0.057(3) 0.003(2) 0.020(2) 0.022(2)
F53 0.039(2) 0.056(3) 0.101(4) -0.002(2) -0.010(2) -0.001(2)
F54 0.040(2) 0.094(3) 0.051(3) -0.018(2) -0.0133(19) -0.016(2)
F55 0.070(3) 0.049(2) 0.037(2) -0.0144(18) -0.0083(19) 0.012(2)
F56 0.091(4) 0.087(3) 0.032(2) 0.005(2) -0.017(2) 0.014(3)
F57 0.112(5) 0.130(5) 0.092(4) 0.064(4) -0.038(4) -0.069(4)
F58 0.182(6) 0.068(3) 0.061(3) 0.000(3) -0.018(4) 0.062(4)
F64 0.036(2) 0.083(3) 0.066(3) -0.014(2) 0.010(2) -0.029(2)
F65 0.037(2) 0.083(3) 0.080(3) 0.055(3) 0.014(2) 0.001(2)
F66 0.065(3) 0.105(4) 0.115(4) 0.061(4) 0.042(3) 0.050(3)
F67 0.073(4) 0.127(5) 0.167(6) -0.096(5) 0.020(4) -0.006(4)
F68 0.043(2) 0.119(4) 0.069(3) 0.022(3) 0.032(2) 0.022(3)
F69 0.035(2) 0.059(3) 0.072(3) 0.024(2) -0.026(2) -0.0084(19)
F70 0.080(3) 0.081(3) 0.028(2) 0.012(2) -0.006(2) 0.014(3)
F71 0.094(4) 0.058(3) 0.073(3) -0.015(2) -0.001(3) 0.017(3)
F72 0.059(3) 0.051(3) 0.114(4) 0.033(3) -0.024(3) 0.010(2)
F73 0.039(2) 0.044(2) 0.138(5) 0.026(3) -0.004(3) -0.009(2)
F74 0.034(2) 0.091(3) 0.057(3) 0.006(2) 0.0017(19) -0.026(2)
F75 0.040(2) 0.047(2) 0.056(2) 0.0190(19) 0.0153(18) -0.0057(18)
F76 0.072(3) 0.083(4) 0.135(5) 0.047(4) 0.048(3) 0.042(3)
F77 0.062(3) 0.083(4) 0.125(5) -0.049(3) 0.024(3) -0.005(3)
F78 0.044(3) 0.092(4) 0.099(4) 0.016(3) 0.043(3) 0.010(2)
F79 0.046(3) 0.129(4) 0.061(3) -0.045(3) -0.010(2) -0.009(3)
F80 0.059(3) 0.077(3) 0.043(2) -0.033(2) -0.013(2) 0.022(2)
F81 0.194(7) 0.139(5) 0.056(3) 0.000(3) -0.022(4) 0.119(5)
F82 0.194(7) 0.209(7) 0.032(3) -0.011(4) -0.037(4) 0.124(6)
F83 0.187(8) 0.140(7) 0.118(6) 0.084(5) 0.030(6) -0.001(6)
F89 0.033(2) 0.102(4) 0.103(4) -0.029(3) -0.008(2) 0.017(2)
F90 0.054(3) 0.111(4) 0.062(3) -0.018(3) 0.016(2) 0.021(3)
F91 0.144(6) 0.144(6) 0.115(5) 0.064(5) 0.030(5) 0.085(5)
F92 0.102(5) 0.052(3) 0.205(8) -0.006(4) -0.014(5) 0.017(3)
F93 0.101(5) 0.133(6) 0.189(7) -0.028(5) -0.016(5) 0.095(4)
F84 0.088(3) 0.033(2) 0.054(3) -0.0035(18) 0.007(2) 0.017(2)
F85 0.053(3) 0.029(2) 0.112(4) 0.000(2) 0.008(3) -0.0048(19)
F86 0.085(4) 0.065(3) 0.138(5) -0.005(3) -0.060(4) 0.011(3)
F87 0.176(6) 0.066(3) 0.057(3) 0.019(3) 0.018(3) 0.050(4)
F88 0.115(4) 0.042(3) 0.092(4) 0.012(2) -0.012(3) 0.032(3)
F99 0.062(3) 0.139(5) 0.076(3) -0.021(3) 0.005(3) -0.037(3)
F100 0.087(4) 0.060(3) 0.091(4) -0.025(3) -0.018(3) 0.019(3)
F101 0.177(7) 0.044(3) 0.158(6) 0.004(3) -0.038(5) 0.017(4)
F102 0.060(3) 0.093(4) 0.156(6) 0.007(4) -0.032(4) 0.004(3)
F103 0.121(5) 0.159(7) 0.088(5) 0.014(4) -0.023(4) 0.008(5)
F124 0.130(6) 0.055(3) 0.215(8) -0.040(4) -0.009(5) -0.008(4)
F125 0.130(5) 0.114(5) 0.136(6) 0.022(4) -0.083(5) -0.034(4)
F126 0.366(15) 0.174(8) 0.304(13) 0.176(9) -0.250(12) -0.180(10)
F127 0.175(8) 0.101(5) 0.212(9) -0.033(6) 0.078(7) -0.043(6)
F128 0.207(9) 0.137(7) 0.281(11) 0.092(7) -0.123(8) -0.133(7)
F119 0.123(5) 0.058(3) 0.219(8) 0.034(4) -0.050(5) -0.001(4)
F120 0.126(6) 0.171(7) 0.191(8) -0.045(6) 0.091(6) -0.087(6)
F121 0.278(13) 0.262(12) 0.102(6) -0.103(7) 0.060(7) -0.111(11)
F122 0.229(11) 0.194(10) 0.224(11) -0.026(8) -0.146(10) 0.032(9)
F123 0.180(8) 0.121(6) 0.241(10) -0.070(6) -0.033(7) -0.082(6)
O1 0.036(2) 0.032(2) 0.035(2) -0.0017(18) 0.007(2) 0.0014(19)
O2 0.034(3) 0.073(4) 0.059(3) -0.036(3) 0.014(2) -0.009(3)
O3 0.032(2) 0.034(2) 0.031(2) 0.0061(18) 0.0036(18) 0.0043(18)
O4 0.069(3) 0.042(3) 0.034(3) 0.010(2) -0.003(2) -0.006(3)
O5 0.023(2) 0.032(2) 0.035(2) 0.0013(18) -0.0050(18) 0.0024(18)
O6 0.024(2) 0.042(3) 0.074(3) 0.018(2) -0.009(2) -0.002(2)
O7 0.031(2) 0.042(2) 0.031(2) 0.0077(19) 0.0008(18) 0.0012(19)
O8 0.112(5) 0.048(3) 0.033(3) 0.009(2) -0.002(3) 0.000(3)
O9 0.025(2) 0.035(2) 0.047(3) 0.002(2) -0.0039(19) 0.0024(19)
O10 0.033(3) 0.055(3) 0.106(5) 0.024(3) -0.019(3) 0.004(2)
O11 0.032(2) 0.042(3) 0.037(2) -0.003(2) 0.008(2) 0.002(2)
O12 0.058(4) 0.083(4) 0.103(5) -0.053(4) 0.047(3) -0.026(3)
O13 0.039(2) 0.030(2) 0.027(2) 0.0033(18) 0.0039(18) 0.0047(19)
O14 0.040(2) 0.027(2) 0.027(2) 0.0062(17) 0.0054(18) 0.0044(19)
O15 0.022(2) 0.033(2) 0.034(2) -0.0051(18) -0.0014(18) 0.0048(17)
O16 0.020(2) 0.033(2) 0.029(2) -0.0064(18) 0.0001(16) 0.0030(17)
O17 0.040(2) 0.022(2) 0.033(2) 0.0040(17) 0.0087(19) 0.0049(18)
O18 0.043(3) 0.024(2) 0.032(2) 0.0041(18) 0.006(2) 0.0036(19)
O19 0.027(2) 0.035(2) 0.037(2) -0.0052(19) -0.0041(19) 0.0060(19)
O20 0.024(2) 0.034(2) 0.031(2) -0.0062(18) 0.0005(18) -0.0019(18)
O21 0.025(2) 0.037(2) 0.037(2) 0.0109(19) -0.0027(18) -0.0013(19)
O22 0.026(2) 0.035(2) 0.037(2) 0.0121(19) -0.0006(18) 0.0034(18)
O23 0.026(2) 0.034(2) 0.034(2) 0.0097(18) 0.0003(18) -0.0023(18)
O24 0.022(2) 0.030(2) 0.030(2) 0.0075(18) -0.0013(17) -0.0008(17)
O25 0.024(2) 0.031(2) 0.030(2) 0.0053(18) -0.0038(17) -0.0014(18)
O26 0.026(2) 0.034(2) 0.029(2) 0.0094(18) -0.0021(17) -0.0007(18)
O27 0.021(2) 0.038(2) 0.040(2) 0.0101(19) 0.0032(19) -0.0027(18)
O28 0.021(2) 0.030(2) 0.038(2) 0.0036(18) 0.0011(17) -0.0032(17)
O29 0.031(2) 0.038(2) 0.031(2) -0.0115(19) -0.0065(18) 0.0095(19)
O30 0.026(2) 0.033(2) 0.031(2) -0.0057(18) -0.0013(18) 0.0016(18)
O31 0.043(3) 0.025(2) 0.032(2) 0.0020(18) 0.0061(19) 0.0068(19)
O32 0.042(3) 0.023(2) 0.035(2) 0.0035(18) 0.006(2) 0.0015(18)
O33 0.027(2) 0.044(3) 0.045(3) -0.013(2) -0.004(2) 0.010(2)
O34 0.020(2) 0.041(2) 0.044(3) -0.006(2) 0.0000(18) 0.0034(18)
O35 0.068(3) 0.030(2) 0.033(2) -0.003(2) 0.016(2) 0.003(2)
O36 0.054(3) 0.029(2) 0.036(2) 0.0017(19) 0.011(2) 0.001(2)
O37 0.046(3) 0.056(3) 0.068(4) -0.005(3) -0.002(3) -0.016(3)
O38 0.052(3) 0.040(3) 0.118(5) -0.011(3) 0.021(4) -0.013(3)
O39 0.138(7) 0.089(6) 0.129(7) -0.009(5) 0.064(6) -0.031(5)
O40 0.110(6) 0.138(7) 0.097(5) -0.021(5) 0.035(5) -0.063(5)
O41 0.102(5) 0.058(4) 0.060(4) 0.000(3) 0.013(3) -0.011(3)
O42 0.137(6) 0.130(6) 0.080(5) -0.053(4) 0.064(5) -0.085(5)
O43 0.050(3) 0.066(3) 0.045(3) -0.012(3) 0.012(2) -0.016(3)
O44 0.106(5) 0.065(4) 0.061(4) -0.011(3) 0.019(3) -0.030(4)
O45 0.097(5) 0.049(3) 0.083(4) -0.002(3) 0.040(4) 0.010(3)
O46 0.049(3) 0.061(3) 0.080(4) -0.018(3) 0.014(3) -0.019(3)
O47 0.077(4) 0.045(3) 0.063(4) 0.008(3) 0.003(3) 0.008(3)
O48 0.059(3) 0.053(3) 0.066(4) 0.006(3) -0.013(3) -0.014(3)
O49 0.084(4) 0.046(3) 0.093(5) 0.001(3) 0.043(4) 0.007(3)
O50 0.056(3) 0.048(3) 0.068(4) -0.010(3) 0.001(3) -0.007(3)
O51 0.091(4) 0.044(3) 0.068(4) 0.009(3) -0.007(3) 0.009(3)
O52 0.055(3) 0.051(3) 0.073(4) 0.012(3) -0.013(3) -0.019(3)
N1 0.035(3) 0.047(3) 0.046(3) -0.004(3) 0.000(3) -0.014(3)
N2 0.037(3) 0.046(3) 0.051(4) -0.003(3) 0.000(3) -0.008(3)
C1 0.041(4) 0.038(4) 0.038(4) -0.006(3) 0.004(3) -0.002(3)
C2 0.042(4) 0.073(6) 0.072(6) -0.022(5) 0.013(4) -0.008(4)
C3 0.085(8) 0.092(8) 0.097(8) -0.031(7) 0.008(7) 0.001(6)
C4 0.032(3) 0.037(3) 0.031(4) 0.012(3) 0.004(3) 0.004(3)
C5 0.056(4) 0.037(4) 0.035(4) 0.011(3) 0.002(3) 0.009(3)
C6 0.059(5) 0.047(4) 0.055(5) 0.019(4) 0.012(4) -0.002(4)
C7 0.026(3) 0.035(3) 0.033(3) -0.002(3) -0.002(3) 0.000(3)
C8 0.026(3) 0.045(4) 0.056(4) 0.013(3) 0.000(3) -0.002(3)
C9 0.027(4) 0.047(4) 0.075(5) -0.011(4) -0.001(4) -0.005(3)
C10 0.043(4) 0.040(4) 0.039(4) 0.010(3) 0.006(3) 0.004(3)
C11 0.060(5) 0.057(5) 0.050(5) 0.017(4) 0.005(4) 0.006(4)
C12 0.078(7) 0.089(7) 0.066(6) 0.021(6) 0.024(5) -0.006(6)
C13 0.027(3) 0.047(4) 0.045(4) 0.003(3) -0.007(3) -0.001(3)
C14 0.044(5) 0.075(6) 0.080(6) 0.010(5) -0.004(4) 0.009(4)
C15 0.054(6) 0.129(11) 0.142(12) -0.072(9) -0.004(7) -0.008(7)
C16 0.043(4) 0.045(4) 0.045(4) -0.010(3) 0.010(3) 0.002(3)
C17 0.038(10) 0.045(12) 0.060(14) -0.031(10) 0.025(10) -0.017(9)
C18 0.058(14) 0.057(14) 0.095(19) -0.033(14) 0.024(13) 0.004(12)
F34 0.132(8) 0.113(5) 0.058(5) 0.020(4) 0.008(5) -0.038(5)
F35 0.091(5) 0.124(5) 0.084(9) -0.010(5) -0.005(5) -0.035(5)
F36 0.069(6) 0.104(6) 0.144(11) -0.029(6) 0.050(5) 0.027(5)
F37 0.140(10) 0.046(5) 0.080(5) 0.001(4) 0.032(5) 0.020(5)
F38 0.229(13) 0.057(5) 0.078(7) -0.031(5) 0.056(7) -0.023(6)
C17A 0.119(16) 0.038(8) 0.057(10) 0.002(7) 0.030(10) 0.007(9)
C18A 0.16(2) 0.067(12) 0.058(10) -0.011(9) 0.043(12) -0.038(13)
F34A 0.069(6) 0.104(6) 0.144(11) -0.029(6) 0.050(5) 0.027(5)
F35A 0.140(10) 0.046(5) 0.080(5) 0.001(4) 0.032(5) 0.020(5)
F36A 0.132(8) 0.113(5) 0.058(5) 0.020(4) 0.008(5) -0.038(5)
F37A 0.091(5) 0.124(5) 0.084(9) -0.010(5) -0.005(5) -0.035(5)
F38A 0.229(13) 0.057(5) 0.078(7) -0.031(5) 0.056(7) -0.023(6)
C19 0.036(4) 0.034(4) 0.031(3) 0.001(3) 0.001(3) 0.000(3)
C20 0.076(5) 0.036(4) 0.027(3) 0.001(3) 0.003(3) 0.012(4)
C21 0.069(6) 0.075(6) 0.049(5) 0.008(4) 0.026(4) 0.015(5)
C22 0.021(3) 0.029(3) 0.030(3) 0.003(3) 0.002(3) 0.004(2)
C23 0.022(3) 0.051(4) 0.039(4) -0.011(3) 0.004(3) 0.003(3)
C24 0.044(5) 0.053(5) 0.081(6) -0.004(4) -0.005(4) 0.024(4)
C25 0.026(3) 0.021(3) 0.037(4) 0.002(3) -0.002(3) 0.002(2)
C26 0.040(4) 0.023(3) 0.040(4) 0.004(3) 0.002(3) -0.002(3)
C27 0.044(4) 0.030(4) 0.054(5) -0.001(3) -0.004(3) 0.006(3)
C28 0.035(4) 0.024(3) 0.030(3) 0.002(3) -0.009(3) -0.004(3)
C29 0.033(4) 0.044(4) 0.036(4) -0.005(3) -0.011(3) 0.002(3)
C30 0.067(5) 0.057(5) 0.040(4) 0.006(4) -0.013(4) 0.001(4)
C31 0.029(4) 0.046(4) 0.041(4) 0.013(3) -0.004(3) 0.004(3)
C32 0.032(5) 0.055(6) 0.037(5) 0.013(4) -0.005(4) 0.001(4)
C33 0.065(7) 0.047(6) 0.067(7) 0.012(5) -0.029(6) 0.011(5)
F59 0.046(3) 0.076(4) 0.062(4) 0.026(3) -0.022(3) -0.018(3)
F60 0.080(4) 0.084(4) 0.030(3) 0.006(3) -0.002(3) 0.025(3)
F61 0.097(5) 0.056(4) 0.096(4) 0.041(4) -0.047(4) 0.005(4)
F62 0.072(4) 0.052(3) 0.083(5) 0.026(3) -0.015(3) 0.001(3)
F63 0.078(5) 0.066(4) 0.079(4) -0.016(3) -0.001(3) 0.031(3)
C32A 0.016(14) 0.020(15) 0.06(2) 0.002(14) 0.012(13) 0.009(12)
C33A 0.091(18) 0.093(18) 0.091(18) 0.002(10) 0.003(10) 0.004(10)
F59A 0.046(3) 0.076(4) 0.062(4) 0.026(3) -0.022(3) -0.018(3)
F60A 0.080(4) 0.084(4) 0.030(3) 0.006(3) -0.002(3) 0.025(3)
F61A 0.097(5) 0.056(4) 0.096(4) 0.041(4) -0.047(4) 0.005(4)
F62A 0.072(4) 0.052(3) 0.083(5) 0.026(3) -0.015(3) 0.001(3)
F63A 0.078(5) 0.066(4) 0.079(4) -0.016(3) -0.001(3) 0.031(3)
C34 0.024(3) 0.023(3) 0.035(3) 0.000(3) 0.004(3) -0.003(2)
C35 0.027(3) 0.044(4) 0.040(4) 0.014(3) 0.002(3) 0.001(3)
C36 0.031(4) 0.078(6) 0.057(5) 0.003(4) 0.018(4) 0.010(4)
C37 0.028(3) 0.028(3) 0.028(3) 0.003(3) -0.001(3) 0.002(3)
C38 0.028(3) 0.048(4) 0.038(4) 0.013(3) -0.002(3) 0.002(3)
C39 0.038(4) 0.039(4) 0.075(6) 0.021(4) -0.013(4) 0.004(3)
C40 0.028(3) 0.025(3) 0.035(3) 0.002(3) 0.007(3) -0.002(3)
C41 0.027(3) 0.045(4) 0.043(4) 0.008(3) -0.001(3) -0.006(3)
C42 0.035(4) 0.061(5) 0.088(6) 0.019(5) 0.025(4) 0.008(4)
C43 0.037(4) 0.025(3) 0.031(3) 0.002(3) -0.005(3) 0.003(3)
C44 0.034(4) 0.068(5) 0.036(4) -0.013(3) -0.007(3) 0.010(4)
C45 0.138(11) 0.131(10) 0.034(5) 0.017(6) 0.001(6) 0.075(9)
C46 0.030(3) 0.023(3) 0.033(3) 0.001(3) -0.004(3) 0.003(3)
C47 0.043(4) 0.025(3) 0.045(4) -0.001(3) 0.008(3) 0.006(3)
C48 0.106(8) 0.033(4) 0.059(5) 0.006(4) -0.004(5) 0.024(5)
C49 0.027(3) 0.040(4) 0.046(4) -0.005(3) 0.003(3) 0.009(3)
C50 0.039(4) 0.065(5) 0.067(5) -0.025(4) -0.011(4) 0.018(4)
C51 0.076(8) 0.085(8) 0.129(11) -0.010(8) -0.004(7) 0.043(6)
C52 0.102(7) 0.045(5) 0.032(4) 0.005(3) 0.030(4) 0.013(4)
C53 0.054(8) 0.054(8) 0.043(8) 0.027(6) 0.039(6) 0.017(6)
C54 0.096(14) 0.134(17) 0.021(7) 0.002(9) 0.025(8) 0.015(13)
F94 0.101(6) 0.113(6) 0.156(6) 0.041(5) 0.072(5) -0.013(4)
F95 0.057(3) 0.171(7) 0.048(9) -0.003(7) 0.032(4) 0.035(4)
F96 0.085(5) 0.165(7) 0.050(5) 0.025(5) -0.004(4) 0.026(5)
F97 0.196(9) 0.109(6) 0.048(6) -0.041(4) -0.013(6) 0.002(6)
F98 0.119(9) 0.164(15) 0.035(4) -0.007(6) 0.032(4) 0.014(9)
C53A 0.068(9) 0.064(9) 0.063(9) 0.004(7) 0.004(8) 0.007(8)
C54A 0.114(13) 0.110(13) 0.106(13) 0.005(9) 0.017(9) 0.012(9)
F94A 0.196(9) 0.109(6) 0.048(6) -0.041(4) -0.013(6) 0.002(6)
F95A 0.085(5) 0.165(7) 0.050(5) 0.025(5) -0.004(4) 0.026(5)
F96A 0.101(6) 0.113(6) 0.156(6) 0.041(5) 0.072(5) -0.013(4)
F97A 0.057(3) 0.171(7) 0.048(9) -0.003(7) 0.032(4) 0.035(4)
F98A 0.119(9) 0.164(15) 0.035(4) -0.007(6) 0.032(4) 0.014(9)
C55 0.035(4) 0.040(4) 0.078(6) 0.000(4) -0.003(4) 0.005(3)
C56 0.050(5) 0.047(5) 0.085(6) -0.012(4) -0.011(4) -0.010(4)
C57 0.095(8) 0.046(5) 0.098(8) -0.002(5) -0.021(6) 0.000(5)
C58 0.129(11) 0.121(11) 0.116(11) -0.005(9) 0.060(9) -0.044(9)
C59 0.122(14) 0.137(16) 0.11(2) 0.007(15) 0.032(15) -0.048(13)
C60 0.078(13) 0.25(3) 0.103(18) -0.027(19) 0.028(12) -0.024(16)
F104 0.142(7) 0.226(10) 0.069(5) -0.048(6) 0.002(4) -0.076(7)
F105 0.203(9) 0.108(6) 0.083(6) 0.018(5) -0.002(6) 0.018(6)
F106 0.205(9) 0.130(7) 0.128(8) 0.017(6) 0.081(7) 0.077(6)
F107 0.122(12) 0.261(12) 0.090(6) -0.001(7) 0.034(7) 0.035(9)
F108 0.091(6) 0.239(10) 0.136(8) -0.028(7) 0.051(5) -0.049(6)
C59A 0.078(13) 0.25(3) 0.103(18) -0.027(19) 0.028(12) -0.024(16)
C60A 0.122(14) 0.137(16) 0.11(2) 0.007(15) 0.032(15) -0.048(13)
F04A 0.205(9) 0.130(7) 0.128(8) 0.017(6) 0.081(7) 0.077(6)
F05A 0.091(6) 0.239(10) 0.136(8) -0.028(7) 0.051(5) -0.049(6)
F06A 0.142(7) 0.226(10) 0.069(5) -0.048(6) 0.002(4) -0.076(7)
F07A 0.122(12) 0.261(12) 0.090(6) -0.001(7) 0.034(7) 0.035(9)
F08A 0.203(9) 0.108(6) 0.083(6) 0.018(5) -0.002(6) 0.018(6)
C61 0.078(6) 0.081(7) 0.064(6) -0.008(5) 0.031(5) -0.020(5)
C62 0.100(9) 0.080(8) 0.051(6) -0.001(6) 0.020(6) -0.026(7)
C63 0.065(8) 0.121(11) 0.054(7) -0.017(7) 0.007(6) 0.005(7)
F109 0.072(4) 0.121(5) 0.050(3) -0.014(3) -0.020(3) 0.041(4)
F110 0.136(7) 0.119(6) 0.084(5) 0.016(4) 0.046(5) -0.028(5)
F111 0.111(6) 0.084(5) 0.077(4) -0.009(4) 0.030(4) 0.005(4)
F112 0.107(5) 0.146(7) 0.049(3) -0.024(4) 0.030(3) -0.008(5)
F113 0.052(4) 0.238(11) 0.089(5) -0.027(6) -0.007(4) 0.049(6)
C62A 0.063(15) 0.064(15) 0.064(15) 0.000(10) 0.001(10) 0.016(10)
C63A 0.065(8) 0.121(11) 0.054(7) -0.017(7) 0.007(6) 0.005(7)
F09A 0.052(4) 0.238(11) 0.089(5) -0.027(6) -0.007(4) 0.049(6)
F10A 0.038(13) 0.09(2) 0.064(16) -0.024(15) 0.013(12) -0.001(14)
F11A 0.072(4) 0.121(5) 0.050(3) -0.014(3) -0.020(3) 0.041(4)
F12A 0.107(5) 0.146(7) 0.049(3) -0.024(4) 0.030(3) -0.008(5)
F13A 0.111(6) 0.084(5) 0.077(4) -0.009(4) 0.030(4) 0.005(4)
C64 0.056(5) 0.062(5) 0.053(5) -0.006(4) 0.008(4) -0.011(4)
C65 0.089(7) 0.077(7) 0.057(6) -0.017(5) 0.018(5) -0.034(6)
C66 0.088(9) 0.092(11) 0.045(6) -0.003(8) 0.009(6) 0.001(10)
F114 0.207(13) 0.134(10) 0.064(6) -0.019(7) 0.042(8) -0.120(10)
F115 0.046(6) 0.220(17) 0.104(8) -0.058(11) 0.022(5) 0.000(7)
F116 0.106(5) 0.232(9) 0.055(4) 0.020(5) 0.005(4) 0.053(6)
F117 0.109(8) 0.121(9) 0.045(5) -0.015(5) 0.014(5) -0.008(6)
F118 0.106(7) 0.108(7) 0.066(6) -0.014(5) 0.001(5) -0.055(6)
C65A 0.089(7) 0.077(7) 0.057(6) -0.017(5) 0.018(5) -0.034(6)
C66A 0.088(9) 0.092(11) 0.045(6) -0.003(8) 0.009(6) 0.001(10)
F14A 0.050(9) 0.21(3) 0.051(10) -0.016(15) 0.026(7) 0.003(13)
F15A 0.36(4) 0.039(9) 0.085(14) -0.023(9) 0.07(2) 0.027(16)
F16A 0.106(5) 0.232(9) 0.055(4) 0.020(5) 0.005(4) 0.053(6)
F17A 0.139(17) 0.124(16) 0.037(9) 0.008(8) -0.001(9) 0.010(12)
F18A 0.30(3) 0.080(12) 0.057(10) 0.015(9) 0.013(15) 0.026(16)
C67 0.057(5) 0.044(4) 0.056(5) -0.008(4) 0.010(4) -0.003(4)
C68 0.050(5) 0.069(6) 0.100(8) -0.012(5) 0.001(5) -0.008(5)
C69 0.116(8) 0.120(8) 0.131(8) -0.037(7) -0.017(7) -0.002(7)
C70 0.053(5) 0.039(4) 0.049(4) -0.003(3) 0.005(4) -0.002(3)
C71 0.076(7) 0.093(8) 0.088(7) 0.018(6) -0.029(6) -0.031(6)
C72 0.121(8) 0.102(7) 0.159(9) 0.011(7) 0.002(7) -0.032(7)
C73 0.061(5) 0.039(4) 0.050(4) 0.005(3) 0.003(4) -0.005(4)
C74 0.043(6) 0.046(5) 0.075(7) -0.004(5) 0.007(5) -0.001(4)
C75 0.107(16) 0.047(9) 0.124(19) -0.033(10) -0.024(14) -0.006(11)
F129 0.039(5) 0.097(9) 0.27(2) -0.035(10) 0.018(8) -0.005(5)
F130 0.111(9) 0.043(5) 0.107(8) 0.023(5) -0.007(7) -0.002(6)
F131 0.134(11) 0.084(9) 0.197(18) -0.076(11) -0.019(10) -0.026(8)
F132 0.23(3) 0.16(3) 0.099(16) -0.040(17) -0.045(18) 0.01(2)
F133 0.104(8) 0.106(8) 0.135(10) -0.047(8) 0.018(8) 0.011(7)
C74A 0.043(6) 0.046(5) 0.075(7) -0.004(5) 0.007(5) -0.001(4)
C75A 0.10(3) 0.12(3) 0.08(3) -0.04(2) 0.02(2) -0.03(2)
F29A 0.16(2) 0.072(13) 0.099(14) 0.020(10) 0.030(15) -0.047(15)
F30A 0.080(12) 0.035(7) 0.20(2) 0.008(11) -0.041(13) 0.011(7)
F31A 0.091(14) 0.23(3) 0.118(17) 0.000(16) -0.034(12) 0.038(15)
F32A 0.17(2) 0.20(3) 0.16(3) -0.10(2) 0.014(17) -0.10(2)
F33A 0.11(2) 0.13(3) 0.044(13) 0.002(15) 0.012(15) 0.01(2)
C76 0.057(5) 0.041(4) 0.071(6) 0.005(4) -0.008(4) -0.008(4)
C77 0.067(12) 0.084(14) 0.092(15) 0.001(11) 0.018(10) 0.003(10)
C78 0.118(19) 0.103(18) 0.099(17) -0.050(16) 0.013(14) -0.014(16)
F134 0.049(5) 0.059(6) 0.137(11) -0.007(6) 0.041(6) 0.022(5)
F135 0.090(8) 0.125(10) 0.078(7) 0.014(7) -0.020(6) -0.016(7)
F136 0.178(16) 0.134(13) 0.107(10) 0.037(10) 0.021(10) -0.080(13)
F137 0.070(8) 0.090(8) 0.193(17) -0.060(10) 0.059(9) -0.002(7)
F138 0.093(7) 0.070(6) 0.225(12) -0.040(6) 0.037(7) -0.042(6)
C77A 0.040(11) 0.052(12) 0.085(17) 0.027(11) -0.015(11) -0.027(10)
C78A 0.14(3) 0.057(16) 0.12(3) -0.015(17) 0.04(2) -0.054(18)
F34B 0.134(18) 0.18(2) 0.126(17) -0.025(15) 0.038(14) -0.116(19)
F35B 0.109(13) 0.143(14) 0.226(18) 0.030(14) -0.062(14) -0.014(11)
F36B 0.181(16) 0.125(13) 0.219(18) 0.022(14) -0.040(15) 0.015(12)
F37B 0.40(5) 0.14(2) 0.17(3) -0.09(2) 0.12(3) -0.09(3)
F38B 0.093(7) 0.070(6) 0.225(12) -0.040(6) 0.037(7) -0.042(6)

loop_
_atom_type_symbol
_atom_type_description
_atom_type_scat_dispersion_real
_atom_type_scat_dispersion_imag
_atom_type_scat_source
C C 0.0033 0.0016 'International Tables Vol C Tables 4.2.6.8 and 6.1.1.4'
H H 0.0000 0.0000 'International Tables Vol C Tables 4.2.6.8 and 6.1.1.4'
N N 0.0061 0.0033 'International Tables Vol C Tables 4.2.6.8 and 6.1.1.4'
O O 0.0106 0.0060 'International Tables Vol C Tables 4.2.6.8 and 6.1.1.4'
F F 0.0171 0.0103 'International Tables Vol C Tables 4.2.6.8 and 6.1.1.4'
Eu Eu -0.1578 3.6682 'International Tables Vol C Tables 4.2.6.8 and 6.1.1.4'

loop_
_geom_angle_atom_site_label_1
_geom_angle_atom_site_label_2
_geom_angle_atom_site_label_3
_geom_angle
_geom_angle_site_symmetry_1
_geom_angle_site_symmetry_3
_geom_angle_publ_flag
F1 Eu1 O17 139.63(12) . . ?
F1 Eu1 F6 65.95(10) . . ?
O17 Eu1 F6 75.76(12) . . ?
F1 Eu1 F5 97.74(10) . . ?
O17 Eu1 F5 76.68(12) . . ?
F6 Eu1 F5 65.48(10) . . ?
F1 Eu1 O13 75.03(12) . . ?
O17 Eu1 O13 134.09(13) . . ?
F6 Eu1 O13 137.47(12) . . ?
F5 Eu1 O13 138.83(12) . . ?
F1 Eu1 O19 135.33(12) . . ?
O17 Eu1 O19 83.38(14) . . ?
F6 Eu1 O19 141.23(12) . . ?
F5 Eu1 O19 78.19(12) . . ?
O13 Eu1 O19 79.61(14) . . ?
F1 Eu1 F2 65.18(10) . . ?
O17 Eu1 F2 137.59(12) . . ?
F6 Eu1 F2 100.76(10) . . ?
F5 Eu1 F2 64.21(9) . . ?
O13 Eu1 F2 76.44(12) . . ?
O19 Eu1 F2 73.52(11) . . ?
F1 Eu1 O15 74.98(11) . . ?
O17 Eu1 O15 85.60(13) . . ?
F6 Eu1 O15 78.42(11) . . ?
F5 Eu1 O15 142.60(11) . . ?
O13 Eu1 O15 75.71(13) . . ?
O19 Eu1 O15 132.58(13) . . ?
F2 Eu1 O15 135.89(11) . . ?
F1 Eu1 O1 133.20(11) . . ?
O17 Eu1 O1 66.71(13) . . ?
F6 Eu1 O1 131.59(11) . . ?
F5 Eu1 O1 128.92(11) . . ?
O13 Eu1 O1 67.50(13) . . ?
O19 Eu1 O1 63.73(13) . . ?
F2 Eu1 O1 127.54(11) . . ?
O15 Eu1 O1 69.53(13) . . ?
O23 Eu2 F3 146.97(12) . . ?
O23 Eu2 F4 82.80(12) . . ?
F3 Eu2 F4 65.09(10) . . ?
O23 Eu2 F2 130.53(12) . . ?
F3 Eu2 F2 65.72(10) . . ?
F4 Eu2 F2 98.80(10) . . ?
O23 Eu2 O22 132.23(13) . . ?
F3 Eu2 O22 75.53(12) . . ?
F4 Eu2 O22 138.28(12) . . ?
F2 Eu2 O22 75.96(12) . . ?
O23 Eu2 O32 86.89(14) . . ?
F3 Eu2 O32 77.52(12) . . ?
F4 Eu2 O32 74.39(12) . . ?
F2 Eu2 O32 141.53(12) . . ?
O22 Eu2 O32 84.52(14) . . ?
O23 Eu2 F1 71.67(12) . . ?
F3 Eu2 F1 99.37(10) . . ?
F4 Eu2 F1 64.44(10) . . ?
F2 Eu2 F1 65.15(10) . . ?
O22 Eu2 F1 138.73(12) . . ?
O32 Eu2 F1 135.20(12) . . ?
O23 Eu2 O14 79.32(14) . . ?
F3 Eu2 O14 131.89(12) . . ?
F4 Eu2 O14 144.92(11) . . ?
F2 Eu2 O14 71.56(11) . . ?
O22 Eu2 O14 73.58(14) . . ?
O32 Eu2 O14 133.79(13) . . ?
F1 Eu2 O14 81.30(11) . . ?
O23 Eu2 O3 64.81(12) . . ?
F3 Eu2 O3 129.66(11) . . ?
F4 Eu2 O3 127.98(11) . . ?
F2 Eu2 O3 133.22(11) . . ?
O22 Eu2 O3 69.07(13) . . ?
O32 Eu2 O3 64.77(13) . . ?
F1 Eu2 O3 130.82(11) . . ?
O14 Eu2 O3 69.45(12) . . ?
F7 Eu3 F1 99.13(10) . . ?
F7 Eu3 F4 65.60(10) . . ?
F1 Eu3 F4 65.03(10) . . ?
F7 Eu3 O30 75.66(12) . . ?
F1 Eu3 O30 139.47(12) . . ?
F4 Eu3 O30 76.77(11) . . ?
F7 Eu3 O16 137.88(11) . . ?
F1 Eu3 O16 77.43(11) . . ?
F4 Eu3 O16 139.79(11) . . ?
O30 Eu3 O16 132.83(13) . . ?
F7 Eu3 F6 66.21(10) . . ?
F1 Eu3 F6 65.47(9) . . ?
F4 Eu3 F6 100.78(10) . . ?
O30 Eu3 F6 138.47(12) . . ?
O16 Eu3 F6 74.68(11) . . ?
F7 Eu3 O24 139.00(11) . . ?
F1 Eu3 O24 74.47(11) . . ?
F4 Eu3 O24 75.47(11) . . ?
O30 Eu3 O24 83.66(13) . . ?
O16 Eu3 O24 81.29(13) . . ?
F6 Eu3 O24 136.64(11) . . ?
F7 Eu3 O25 80.35(11) . . ?
F1 Eu3 O25 134.71(11) . . ?
F4 Eu3 O25 144.23(11) . . ?
O30 Eu3 O25 84.79(13) . . ?
O16 Eu3 O25 73.98(13) . . ?
F6 Eu3 O25 73.47(11) . . ?
O24 Eu3 O25 132.99(12) . . ?
F7 Eu3 O5 131.44(11) . . ?
F1 Eu3 O5 129.14(11) . . ?
F4 Eu3 O5 125.63(11) . . ?
O30 Eu3 O5 64.54(12) . . ?
O16 Eu3 O5 68.65(12) . . ?
F6 Eu3 O5 133.55(11) . . ?
O24 Eu3 O5 64.08(12) . . ?
O25 Eu3 O5 69.80(12) . . ?
F5 Eu4 O27 82.45(12) . . ?
F5 Eu4 O26 138.21(12) . . ?
O27 Eu4 O26 132.46(13) . . ?
F5 Eu4 F7 98.45(10) . . ?
O27 Eu4 F7 132.02(12) . . ?
O26 Eu4 F7 75.45(12) . . ?
F5 Eu4 F8 64.98(10) . . ?
O27 Eu4 F8 72.41(12) . . ?
O26 Eu4 F8 137.97(12) . . ?
F7 Eu4 F8 65.17(10) . . ?
F5 Eu4 O18 74.72(12) . . ?
O27 Eu4 O18 85.55(14) . . ?
O26 Eu4 O18 84.78(14) . . ?
F7 Eu4 O18 141.33(12) . . ?
F8 Eu4 O18 135.85(12) . . ?
F5 Eu4 F6 65.41(9) . . ?
O27 Eu4 F6 146.46(12) . . ?
O26 Eu4 F6 74.83(11) . . ?
F7 Eu4 F6 65.69(10) . . ?
F8 Eu4 F6 100.48(10) . . ?
O18 Eu4 F6 77.28(12) . . ?
F5 Eu4 O36 143.87(12) . . ?
O27 Eu4 O36 78.73(15) . . ?
O26 Eu4 O36 74.86(14) . . ?
F7 Eu4 O36 72.95(12) . . ?
F8 Eu4 O36 79.96(12) . . ?
O18 Eu4 O36 133.35(13) . . ?
F6 Eu4 O36 133.39(12) . . ?
F5 Eu4 O7 127.94(11) . . ?
O27 Eu4 O7 65.25(13) . . ?
O26 Eu4 O7 68.79(12) . . ?
F7 Eu4 O7 133.58(11) . . ?
F8 Eu4 O7 131.56(11) . . ?
O18 Eu4 O7 63.60(13) . . ?
F6 Eu4 O7 127.82(11) . . ?
O36 Eu4 O7 69.92(13) . . ?
F2 Eu5 F8 99.96(10) . . ?
F2 Eu5 O20 74.71(11) . . ?
F8 Eu5 O20 139.38(12) . . ?
F2 Eu5 F3 66.30(10) . . ?
F8 Eu5 F3 65.85(10) . . ?
O20 Eu5 F3 137.76(12) . . ?
F2 Eu5 O28 137.55(11) . . ?
F8 Eu5 O28 75.10(12) . . ?
O20 Eu5 O28 82.42(13) . . ?
F3 Eu5 O28 138.28(12) . . ?
F2 Eu5 F5 65.16(9) . . ?
F8 Eu5 F5 64.91(10) . . ?
O20 Eu5 F5 76.93(12) . . ?
F3 Eu5 F5 99.87(10) . . ?
O28 Eu5 F5 75.17(11) . . ?
F2 Eu5 O34 138.77(12) . . ?
F8 Eu5 O34 77.95(12) . . ?
O20 Eu5 O34 132.30(13) . . ?
F3 Eu5 O34 75.86(12) . . ?
O28 Eu5 O34 82.40(14) . . ?
F5 Eu5 O34 140.28(12) . . ?
F2 Eu5 O21 80.02(11) . . ?
F8 Eu5 O21 135.53(12) . . ?
O20 Eu5 O21 84.07(14) . . ?
F3 Eu5 O21 74.07(12) . . ?
O28 Eu5 O21 132.98(13) . . ?
F5 Eu5 O21 143.56(12) . . ?
O34 Eu5 O21 74.25(14) . . ?
F2 Eu5 O9 130.60(12) . . ?
F8 Eu5 O9 129.10(12) . . ?
O20 Eu5 O9 64.62(13) . . ?
F3 Eu5 O9 133.92(11) . . ?
O28 Eu5 O9 64.12(13) . . ?
F5 Eu5 O9 126.19(11) . . ?
O34 Eu5 O9 68.03(13) . . ?
O21 Eu5 O9 69.37(13) . . ?
F8 Eu6 O31 140.61(12) . . ?
F8 Eu6 O29 133.50(12) . . ?
O31 Eu6 O29 84.53(14) . . ?
F8 Eu6 F3 65.89(10) . . ?
O31 Eu6 F3 76.66(12) . . ?
O29 Eu6 F3 143.55(12) . . ?
F8 Eu6 F4 98.40(10) . . ?
O31 Eu6 F4 75.43(12) . . ?
O29 Eu6 F4 80.12(12) . . ?
F3 Eu6 F4 65.15(10) . . ?
F8 Eu6 F7 65.06(10) . . ?
O31 Eu6 F7 136.50(12) . . ?
O29 Eu6 F7 72.98(12) . . ?
F3 Eu6 F7 99.93(10) . . ?
F4 Eu6 F7 64.50(10) . . ?
F8 Eu6 O35 72.98(12) . . ?
O31 Eu6 O35 134.11(13) . . ?
O29 Eu6 O35 80.25(15) . . ?
F3 Eu6 O35 134.52(13) . . ?
F4 Eu6 O35 142.03(13) . . ?
F7 Eu6 O35 78.77(13) . . ?
F8 Eu6 O33 75.50(12) . . ?
O31 Eu6 O33 85.21(15) . . ?
O29 Eu6 O33 132.14(13) . . ?
F3 Eu6 O33 77.49(12) . . ?
F4 Eu6 O33 140.81(12) . . ?
F7 Eu6 O33 137.15(13) . . ?
O35 Eu6 O33 74.15(16) . . ?
F8 Eu6 O11 133.16(11) . . ?
O31 Eu6 O11 65.07(13) . . ?
O29 Eu6 O11 64.90(13) . . ?
F3 Eu6 O11 129.76(11) . . ?
F4 Eu6 O11 128.43(11) . . ?
F7 Eu6 O11 130.19(11) . . ?
O35 Eu6 O11 69.25(13) . . ?
O33 Eu6 O11 68.38(13) . . ?
Eu1 F1 Eu3 114.40(12) . . ?
Eu1 F1 Eu2 114.97(12) . . ?
Eu3 F1 Eu2 114.11(11) . . ?
Eu5 F2 Eu2 113.87(11) . . ?
Eu5 F2 Eu1 114.45(11) . . ?
Eu2 F2 Eu1 112.98(11) . . ?
Eu6 F3 Eu5 112.94(11) . . ?
Eu6 F3 Eu2 114.35(12) . . ?
Eu5 F3 Eu2 112.90(12) . . ?
Eu3 F4 Eu2 114.70(11) . . ?
Eu3 F4 Eu6 114.23(11) . . ?
Eu2 F4 Eu6 114.07(11) . . ?
Eu4 F5 Eu1 114.55(11) . . ?
Eu4 F5 Eu5 114.26(11) . . ?
Eu1 F5 Eu5 114.80(11) . . ?
Eu1 F6 Eu3 112.93(11) . . ?
Eu1 F6 Eu4 113.23(11) . . ?
Eu3 F6 Eu4 112.44(11) . . ?
Eu3 F7 Eu4 114.64(12) . . ?
Eu3 F7 Eu6 114.07(11) . . ?
Eu4 F7 Eu6 113.42(12) . . ?
Eu6 F8 Eu5 113.95(11) . . ?
Eu6 F8 Eu4 114.71(12) . . ?
Eu5 F8 Eu4 114.10(11) . . ?
C1 O1 Eu1 132.9(4) . . ?
C1 O2 H9 109.5 . . ?
C4 O3 Eu2 133.5(4) . . ?
C4 O4 H10 109.5 . . ?
C7 O5 Eu3 134.4(4) . . ?
C7 O6 H11 109.5 . . ?
C10 O7 Eu4 135.2(4) . . ?
C10 O8 H12 109.5 . . ?
C13 O9 Eu5 134.0(4) . . ?
C13 O10 H13 109.5 . . ?
C16 O11 Eu6 133.6(4) . . ?
C16 O12 H14 109.5 . . ?
C19 O13 Eu1 138.7(4) . . ?
C19 O14 Eu2 133.5(4) . . ?
C22 O15 Eu1 133.5(4) . . ?
C22 O16 Eu3 139.1(4) . . ?
C25 O17 Eu1 137.6(4) . . ?
C25 O18 Eu4 136.3(4) . . ?
C28 O19 Eu1 134.7(4) . . ?
C28 O20 Eu5 135.2(4) . . ?
C31 O21 Eu5 132.5(4) . . ?
C31 O22 Eu2 139.4(4) . . ?
C34 O23 Eu2 134.1(4) . . ?
C34 O24 Eu3 136.3(4) . . ?
C37 O25 Eu3 131.1(3) . . ?
C37 O26 Eu4 140.7(4) . . ?
C40 O27 Eu4 134.4(4) . . ?
C40 O28 Eu5 136.0(4) . . ?
C43 O29 Eu6 136.1(4) . . ?
C43 O30 Eu3 135.0(4) . . ?
C46 O31 Eu6 137.7(4) . . ?
C46 O32 Eu2 136.0(4) . . ?
C49 O33 Eu6 135.4(4) . . ?
C49 O34 Eu5 136.8(4) . . ?
C52 O35 Eu6 136.5(4) . . ?
C52 O36 Eu4 132.4(4) . . ?
C55 O38 H15 109.5 . . ?
C58 O40 H16 109.5 . . ?
C61 O42 H17 109.5 . . ?
C64 O44 H18 109.5 . . ?
C67 O46 H19 109.5 . . ?
C70 O48 H20 109.5 . . ?
C73 O50 H21 109.5 . . ?
C76 O52 H22 109.5 . . ?
H1 N1 H2 109.5 . . ?
H1 N1 H3 109.5 . . ?
H2 N1 H3 109.5 . . ?
H1 N1 H4 109.5 . . ?
H2 N1 H4 109.5 . . ?
H3 N1 H4 109.5 . . ?
H5 N2 H6 109.5 . . ?
H5 N2 H7 109.5 . . ?
H6 N2 H7 109.5 . . ?
H5 N2 H8 109.5 . . ?
H6 N2 H8 109.5 . . ?
H7 N2 H8 109.5 . . ?
O1 C1 O2 127.8(6) . . ?
O1 C1 C2 120.8(6) . . ?
O2 C1 C2 111.2(6) . . ?
F9 C2 F10 104.0(7) . . ?
F9 C2 C3 109.4(8) . . ?
F10 C2 C3 108.6(7) . . ?
F9 C2 C1 110.8(6) . . ?
F10 C2 C1 111.3(6) . . ?
C3 C2 C1 112.5(8) . . ?
F11 C3 F13 110.3(10) . . ?
F11 C3 F12 112.5(9) . . ?
F13 C3 F12 109.2(9) . . ?
F11 C3 C2 107.7(9) . . ?
F13 C3 C2 108.1(9) . . ?
F12 C3 C2 109.0(10) . . ?
O3 C4 O4 126.9(6) . . ?
O3 C4 C5 121.7(6) . . ?
O4 C4 C5 111.3(5) . . ?
F15 C5 F14 108.3(5) . . ?
F15 C5 C6 108.1(6) . . ?
F14 C5 C6 108.3(6) . . ?
F15 C5 C4 109.7(5) . . ?
F14 C5 C4 109.8(6) . . ?
C6 C5 C4 112.4(5) . . ?
F17 C6 F16 108.6(7) . . ?
F17 C6 F18 109.4(7) . . ?
F16 C6 F18 108.3(6) . . ?
F17 C6 C5 109.2(6) . . ?
F16 C6 C5 110.8(7) . . ?
F18 C6 C5 110.5(6) . . ?
O5 C7 O6 127.3(6) . . ?
O5 C7 C8 120.9(5) . . ?
O6 C7 C8 111.8(5) . . ?
F19 C8 F20 110.0(6) . . ?
F19 C8 C9 108.7(5) . . ?
F20 C8 C9 107.0(6) . . ?
F19 C8 C7 109.8(5) . . ?
F20 C8 C7 108.5(5) . . ?
C9 C8 C7 112.7(5) . . ?
F22 C9 F21 109.3(7) . . ?
F22 C9 F23 109.0(6) . . ?
F21 C9 F23 108.0(6) . . ?
F22 C9 C8 109.8(6) . . ?
F21 C9 C8 111.7(6) . . ?
F23 C9 C8 109.0(6) . . ?
O7 C10 O8 126.8(6) . . ?
O7 C10 C11 121.6(7) . . ?
O8 C10 C11 111.5(6) . . ?
F25 C11 F24 108.5(6) . . ?
F25 C11 C12 108.3(7) . . ?
F24 C11 C12 107.9(7) . . ?
F25 C11 C10 111.3(7) . . ?
F24 C11 C10 109.0(6) . . ?
C12 C11 C10 111.7(7) . . ?
F26 C12 F27 107.6(9) . . ?
F26 C12 F28 110.2(9) . . ?
F27 C12 F28 109.6(8) . . ?
F26 C12 C11 109.9(7) . . ?
F27 C12 C11 109.5(8) . . ?
F28 C12 C11 110.0(8) . . ?
O9 C13 O10 128.0(6) . . ?
O9 C13 C14 120.7(6) . . ?
O10 C13 C14 111.2(6) . . ?
F30 C14 F29 106.6(8) . . ?
F30 C14 C15 108.3(8) . . ?
F29 C14 C15 105.6(10) . . ?
F30 C14 C13 112.5(7) . . ?
F29 C14 C13 109.5(6) . . ?
C15 C14 C13 113.9(8) . . ?
F31 C15 F32 110.6(11) . . ?
F31 C15 F33 110.0(9) . . ?
F32 C15 F33 106.4(12) . . ?
F31 C15 C14 113.1(11) . . ?
F32 C15 C14 109.2(9) . . ?
F33 C15 C14 107.3(10) . . ?
O11 C16 O12 128.5(6) . . ?
O11 C16 C17 121.5(7) . . ?
O12 C16 C17 106.1(7) . . ?
O11 C16 C17A 122.6(6) . . ?
O12 C16 C17A 106.3(6) . . ?
F35 C17 F34 113.4 . . ?
F35 C17 C18 104.2 . . ?
F34 C17 C18 96.2 . . ?
F35 C17 C16 111.8(7) . . ?
F34 C17 C16 118.2(6) . . ?
C18 C17 C16 111.1(7) . . ?
F36 C18 F38 104.9 . . ?
F36 C18 F37 112.2 . . ?
F38 C18 F37 106.2 . . ?
F36 C18 C17 110.9 . . ?
F38 C18 C17 112.0 . . ?
F37 C18 C17 110.5 . . ?
F34A C17A F35A 107.7 . . ?
F34A C17A C18A 110.3 . . ?
F35A C17A C18A 107.6 . . ?
F34A C17A C16 114.9(5) . . ?
F35A C17A C16 109.9(4) . . ?
C18A C17A C16 106.1(5) . . ?
F37A C18A F38A 112.5 . . ?
F37A C18A F36A 103.4 . . ?
F38A C18A F36A 111.2 . . ?
F37A C18A C17A 109.7 . . ?
F38A C18A C17A 110.3 . . ?
F36A C18A C17A 109.5 . . ?
O13 C19 O14 127.7(6) . . ?
O13 C19 C20 116.4(5) . . ?
O14 C19 C20 115.9(5) . . ?
F40 C20 F39 107.2(6) . . ?
F40 C20 C21 108.4(6) . . ?
F39 C20 C21 108.9(6) . . ?
F40 C20 C19 110.6(6) . . ?
F39 C20 C19 110.6(5) . . ?
C21 C20 C19 111.1(6) . . ?
F42 C21 F43 109.6(8) . . ?
F42 C21 F41 109.4(7) . . ?
F43 C21 F41 109.1(7) . . ?
F42 C21 C20 110.4(6) . . ?
F43 C21 C20 108.3(7) . . ?
F41 C21 C20 110.0(8) . . ?
O16 C22 O15 128.5(5) . . ?
O16 C22 C23 116.1(5) . . ?
O15 C22 C23 115.4(5) . . ?
F44 C23 F45 107.1(5) . . ?
F44 C23 C24 108.1(6) . . ?
F45 C23 C24 107.8(6) . . ?
F44 C23 C22 110.0(5) . . ?
F45 C23 C22 111.1(5) . . ?
C24 C23 C22 112.6(5) . . ?
F48 C24 F47 109.5(8) . . ?
F48 C24 F46 108.1(7) . . ?
F47 C24 F46 108.2(7) . . ?
F48 C24 C23 111.2(6) . . ?
F47 C24 C23 110.1(6) . . ?
F46 C24 C23 109.7(7) . . ?
O17 C25 O18 128.6(5) . . ?
O17 C25 C26 114.7(5) . . ?
O18 C25 C26 116.7(5) . . ?
F49 C26 F50 107.1(5) . . ?
F49 C26 C27 106.3(5) . . ?
F50 C26 C27 108.3(5) . . ?
F49 C26 C25 110.9(5) . . ?
F50 C26 C25 108.6(5) . . ?
C27 C26 C25 115.3(5) . . ?
F52 C27 F53 108.2(6) . . ?
F52 C27 F51 108.4(5) . . ?
F53 C27 F51 108.0(5) . . ?
F52 C27 C26 111.7(5) . . ?
F53 C27 C26 109.3(5) . . ?
F51 C27 C26 111.1(6) . . ?
O20 C28 O19 128.9(5) . . ?
O20 C28 C29 114.8(5) . . ?
O19 C28 C29 116.2(5) . . ?
F55 C29 F54 107.2(5) . . ?
F55 C29 C30 107.4(6) . . ?
F54 C29 C30 107.2(6) . . ?
F55 C29 C28 112.4(5) . . ?
F54 C29 C28 110.0(5) . . ?
C30 C29 C28 112.4(5) . . ?
F57 C30 F56 108.1(7) . . ?
F57 C30 F58 108.8(7) . . ?
F56 C30 F58 108.0(6) . . ?
F57 C30 C29 110.2(6) . . ?
F56 C30 C29 112.1(6) . . ?
F58 C30 C29 109.5(7) . . ?
O22 C31 O21 129.1(6) . . ?
O22 C31 C32 114.8(5) . . ?
O21 C31 C32 115.7(5) . . ?
O22 C31 C32A 107.5(7) . . ?
O21 C31 C32A 114.7(7) . . ?
F59 C32 F60 108.7 . . ?
F59 C32 C33 106.1 . . ?
F60 C32 C33 109.2 . . ?
F59 C32 C31 112.0(3) . . ?
F60 C32 C31 110.2(3) . . ?
C33 C32 C31 110.6(3) . . ?
F63 C33 F61 111.1 . . ?
F63 C33 F62 110.4 . . ?
F61 C33 F62 106.8 . . ?
F63 C33 C32 107.9 . . ?
F61 C33 C32 110.4 . . ?
F62 C33 C32 110.2 . . ?
F59A C32A F60A 100.8 . . ?
F59A C32A C33A 105.1 . . ?
F60A C32A C33A 108.3 . . ?
F59A C32A C31 118.0(8) . . ?
F60A C32A C31 119.4(9) . . ?
C33A C32A C31 104.3(8) . . ?
F61A C33A F63A 114.6 . . ?
F61A C33A F62A 110.6 . . ?
F63A C33A F62A 112.2 . . ?
F61A C33A C32A 107.0 . . ?
F63A C33A C32A 105.8 . . ?
F62A C33A C32A 106.0 . . ?
O24 C34 O23 129.1(5) . . ?
O24 C34 C35 115.0(5) . . ?
O23 C34 C35 115.8(5) . . ?
F65 C35 F64 108.1(5) . . ?
F65 C35 C36 108.2(6) . . ?
F64 C35 C36 107.1(5) . . ?
F65 C35 C34 111.4(5) . . ?
F64 C35 C34 109.5(5) . . ?
C36 C35 C34 112.4(5) . . ?
F67 C36 F66 108.1(8) . . ?
F67 C36 F68 109.6(7) . . ?
F66 C36 F68 108.1(6) . . ?
F67 C36 C35 109.5(6) . . ?
F66 C36 C35 110.4(6) . . ?
F68 C36 C35 111.1(7) . . ?
O26 C37 O25 128.6(5) . . ?
O26 C37 C38 113.5(5) . . ?
O25 C37 C38 117.8(5) . . ?
F69 C38 F70 108.0(5) . . ?
F69 C38 C39 107.9(5) . . ?
F70 C38 C39 108.4(6) . . ?
F69 C38 C37 110.5(5) . . ?
F70 C38 C37 108.7(5) . . ?
C39 C38 C37 113.2(5) . . ?
F73 C39 F72 107.6(6) . . ?
F73 C39 F71 109.0(7) . . ?
F72 C39 F71 108.2(6) . . ?
F73 C39 C38 112.4(6) . . ?
F72 C39 C38 111.0(6) . . ?
F71 C39 C38 108.7(6) . . ?
O27 C40 O28 128.9(5) . . ?
O27 C40 C41 116.4(5) . . ?
O28 C40 C41 114.6(5) . . ?
F75 C41 F74 107.5(5) . . ?
F75 C41 C42 108.5(6) . . ?
F74 C41 C42 107.9(6) . . ?
F75 C41 C40 111.0(5) . . ?
F74 C41 C40 109.4(5) . . ?
C42 C41 C40 112.5(5) . . ?
F77 C42 F78 109.5(8) . . ?
F77 C42 F76 108.5(7) . . ?
F78 C42 F76 108.3(6) . . ?
F77 C42 C41 109.3(6) . . ?
F78 C42 C41 110.7(7) . . ?
F76 C42 C41 110.5(7) . . ?
O29 C43 O30 129.6(5) . . ?
O29 C43 C44 116.7(5) . . ?
O30 C43 C44 113.6(5) . . ?
F80 C44 F79 107.0(6) . . ?
F80 C44 C45 107.7(6) . . ?
F79 C44 C45 108.3(8) . . ?
F80 C44 C43 110.7(5) . . ?
F79 C44 C43 110.5(5) . . ?
C45 C44 C43 112.3(7) . . ?
F83 C45 F82 108.0(10) . . ?
F83 C45 F81 108.7(12) . . ?
F82 C45 F81 106.7(9) . . ?
F83 C45 C44 111.5(9) . . ?
F82 C45 C44 111.0(11) . . ?
F81 C45 C44 110.7(9) . . ?
O31 C46 O32 128.7(5) . . ?
O31 C46 C47 116.3(5) . . ?
O32 C46 C47 115.0(5) . . ?
F85 C47 F84 106.1(5) . . ?
F85 C47 C48 110.6(6) . . ?
F84 C47 C48 107.0(6) . . ?
F85 C47 C46 109.4(5) . . ?
F84 C47 C46 110.4(5) . . ?
C48 C47 C46 113.1(6) . . ?
F87 C48 F86 111.0(8) . . ?
F87 C48 F88 108.8(7) . . ?
F86 C48 F88 107.4(8) . . ?
F87 C48 C47 110.2(8) . . ?
F86 C48 C47 108.4(7) . . ?
F88 C48 C47 111.0(7) . . ?
O34 C49 O33 129.2(6) . . ?
O34 C49 C50 116.0(6) . . ?
O33 C49 C50 114.8(6) . . ?
F90 C50 F89 104.2(7) . . ?
F90 C50 C51 109.7(8) . . ?
F89 C50 C51 109.3(8) . . ?
F90 C50 C49 110.5(6) . . ?
F89 C50 C49 110.7(6) . . ?
C51 C50 C49 112.2(8) . . ?
F92 C51 F91 111.9(12) . . ?
F92 C51 F93 108.4(10) . . ?
F91 C51 F93 108.8(10) . . ?
F92 C51 C50 109.9(9) . . ?
F91 C51 C50 108.4(9) . . ?
F93 C51 C50 109.4(10) . . ?
O36 C52 O35 129.3(6) . . ?
O36 C52 C53 114.9(6) . . ?
O35 C52 C53 114.3(7) . . ?
O36 C52 C53A 110.4(8) . . ?
O35 C52 C53A 110.9(8) . . ?
F94 C53 F95 107.3 . . ?
F94 C53 C54 99.9 . . ?
F95 C53 C54 109.7 . . ?
F94 C53 C52 116.7(6) . . ?
F95 C53 C52 114.5(6) . . ?
C54 C53 C52 107.7(6) . . ?
F98 C54 F97 100.0 . . ?
F98 C54 F96 110.4 . . ?
F97 C54 F96 107.9 . . ?
F98 C54 C53 119.2 . . ?
F97 C54 C53 112.5 . . ?
F96 C54 C53 106.4 . . ?
F94A C53A F95A 104.1 . . ?
F94A C53A C54A 106.2 . . ?
F95A C53A C54A 107.1 . . ?
F94A C53A C52 116.7(8) . . ?
F95A C53A C52 123.3(8) . . ?
C54A C53A C52 97.8(7) . . ?
F96A C54A F97A 109.5 . . ?
F96A C54A F98A 109.5 . . ?
F97A C54A F98A 109.4 . . ?
F96A C54A C53A 108.9 . . ?
F97A C54A C53A 107.8 . . ?
F98A C54A C53A 111.7 . . ?
O37 C55 O38 126.6(8) . . ?
O37 C55 C56 120.6(7) . . ?
O38 C55 C56 112.8(7) . . ?
F100 C56 F99 108.1(7) . . ?
F100 C56 C57 108.7(7) . . ?
F99 C56 C57 107.8(8) . . ?
F100 C56 C55 111.5(7) . . ?
F99 C56 C55 108.6(6) . . ?
C57 C56 C55 112.0(8) . . ?
F102 C57 F101 108.4(10) . . ?
F102 C57 F103 109.0(9) . . ?
F101 C57 F103 109.4(9) . . ?
F102 C57 C56 111.3(8) . . ?
F101 C57 C56 110.1(8) . . ?
F103 C57 C56 108.6(9) . . ?
O39 C58 O40 129.1(12) . . ?
O39 C58 C59A 118.4(11) . . ?
O40 C58 C59A 108.2(11) . . ?
O39 C58 C59 119.8(12) . . ?
O40 C58 C59 107.3(11) . . ?
F104 C59 F105 110.0 . . ?
F104 C59 C60 102.2 . . ?
F105 C59 C60 106.3 . . ?
F104 C59 C58 117.8(6) . . ?
F105 C59 C58 113.4(6) . . ?
C60 C59 C58 105.7(6) . . ?
F106 C60 F107 107.0 . . ?
F106 C60 F108 115.3 . . ?
F107 C60 F108 104.7 . . ?
F106 C60 C59 108.8 . . ?
F107 C60 C59 116.2 . . ?
F108 C60 C59 105.2 . . ?
F04A C59A F05A 112.7 . . ?
F04A C59A C60A 106.0 . . ?
F05A C59A C60A 105.5 . . ?
F04A C59A C58 118.7(6) . . ?
F05A C59A C58 110.4(6) . . ?
C60A C59A C58 102.0(7) . . ?
F06A C60A F08A 113.7 . . ?
F06A C60A F07A 105.5 . . ?
F08A C60A F07A 105.5 . . ?
F06A C60A C59A 112.0 . . ?
F08A C60A C59A 109.9 . . ?
F07A C60A C59A 109.9 . . ?
O41 C61 O42 126.7(8) . . ?
O41 C61 C62A 108.4(8) . . ?
O42 C61 C62A 109.4(8) . . ?
O41 C61 C62 120.6(8) . . ?
O42 C61 C62 112.5(7) . . ?
F109 C62 F110 111.8 . . ?
F109 C62 C63 106.9 . . ?
F110 C62 C63 104.7 . . ?
F109 C62 C61 113.2(4) . . ?
F110 C62 C61 110.0(4) . . ?
C63 C62 C61 109.7(4) . . ?
F111 C63 F112 108.2 . . ?
F111 C63 F113 112.5 . . ?
F112 C63 F113 110.4 . . ?
F111 C63 C62 112.1 . . ?
F112 C63 C62 107.8 . . ?
F113 C63 C62 105.7 . . ?
F09A C62A F10A 107.9 . . ?
F09A C62A C61 118.5(4) . . ?
F10A C62A C61 128.4(4) . . ?
F09A C62A C63A 101.1 . . ?
F10A C62A C63A 97.9 . . ?
C61 C62A C63A 94.2(4) . . ?
F13A C63A F11A 110.5 . . ?
F13A C63A F12A 126.2 . . ?
F11A C63A F12A 102.9 . . ?
F13A C63A C62A 106.9 . . ?
F11A C63A C62A 103.0 . . ?
F12A C63A C62A 105.1 . . ?
O43 C64 O44 127.8(7) . . ?
O43 C64 C65 117.1(7) . . ?
O44 C64 C65 115.0(7) . . ?
O43 C64 C65A 125.7(7) . . ?
O44 C64 C65A 106.4(6) . . ?
F115 C65 F114 108.2 . . ?
F115 C65 C66 106.3 . . ?
F114 C65 C66 105.0 . . ?
F115 C65 C64 110.7(4) . . ?
F114 C65 C64 111.5(4) . . ?
C66 C65 C64 114.8(4) . . ?
F118 C66 F116 108.8 . . ?
F118 C66 F117 108.9 . . ?
F116 C66 F117 109.4 . . ?
F118 C66 C65 109.6 . . ?
F116 C66 C65 110.0 . . ?
F117 C66 C65 110.1 . . ?
F14A C65A F15A 112.8 . . ?
F14A C65A C66A 107.6 . . ?
F15A C65A C66A 107.6 . . ?
F14A C65A C64 105.8(4) . . ?
F15A C65A C64 115.5(4) . . ?
C66A C65A C64 107.2(4) . . ?
F16A C66A F18A 108.1 . . ?
F16A C66A F17A 111.8 . . ?
F18A C66A F17A 109.2 . . ?
F16A C66A C65A 110.4 . . ?
F18A C66A C65A 107.2 . . ?
F17A C66A C65A 110.0 . . ?
O45 C67 O46 128.0(7) . . ?
O45 C67 C68 121.4(8) . . ?
O46 C67 C68 110.6(7) . . ?
F120 C68 F119 107.1(9) . . ?
F120 C68 C69 106.9(10) . . ?
F119 C68 C69 106.5(10) . . ?
F120 C68 C67 109.6(8) . . ?
F119 C68 C67 112.0(7) . . ?
C69 C68 C67 114.3(10) . . ?
F121 C69 F122 106.4(16) . . ?
F121 C69 F123 112.6(14) . . ?
F122 C69 F123 108.2(13) . . ?
F121 C69 C68 113.2(13) . . ?
F122 C69 C68 106.3(12) . . ?
F123 C69 C68 109.8(14) . . ?
O47 C70 O48 127.5(7) . . ?
O47 C70 C71 121.9(7) . . ?
O48 C70 C71 110.6(7) . . ?
F125 C71 F124 107.3(8) . . ?
F125 C71 C72 104.7(10) . . ?
F124 C71 C72 108.3(10) . . ?
F125 C71 C70 106.2(8) . . ?
F124 C71 C70 110.1(8) . . ?
C72 C71 C70 119.5(10) . . ?
F127 C72 F126 124.5(16) . . ?
F127 C72 F128 122.4(14) . . ?
F126 C72 F128 102.3(12) . . ?
F127 C72 C71 102.5(12) . . ?
F126 C72 C71 97.6(12) . . ?
F128 C72 C71 102.3(12) . . ?
O49 C73 O50 128.2(7) . . ?
O49 C73 C74 116.3(7) . . ?
O50 C73 C74 115.5(6) . . ?
O49 C73 C74A 129.0(8) . . ?
O50 C73 C74A 102.8(7) . . ?
F129 C74 F130 110.3 . . ?
F129 C74 C73 110.7(5) . . ?
F130 C74 C73 109.6(6) . . ?
F129 C74 C75 106.1 . . ?
F130 C74 C75 107.6 . . ?
C73 C74 C75 112.5(5) . . ?
F133 C75 F131 107.5 . . ?
F133 C75 F132 109.3 . . ?
F131 C75 F132 107.5 . . ?
F133 C75 C74 112.9 . . ?
F131 C75 C74 111.8 . . ?
F132 C75 C74 107.7 . . ?
F30A C74A F29A 110.5 . . ?
F30A C74A C75A 114.0 . . ?
F29A C74A C75A 101.4 . . ?
F30A C74A C73 114.5(7) . . ?
F29A C74A C73 104.4(9) . . ?
C75A C74A C73 110.8(7) . . ?
F31A C75A F32A 109.3 . . ?
F31A C75A F33A 110.7 . . ?
F32A C75A F33A 106.2 . . ?
F31A C75A C74A 116.7 . . ?
F32A C75A C74A 106.7 . . ?
F33A C75A C74A 106.7 . . ?
O51 C76 O52 128.8(7) . . ?
O51 C76 C77A 121.3(8) . . ?
O52 C76 C77A 107.3(8) . . ?
O51 C76 C77 114.1(7) . . ?
O52 C76 C77 113.1(6) . . ?
F134 C77 F135 108.9 . . ?
F134 C77 C78 103.0 . . ?
F135 C77 C78 102.2 . . ?
F134 C77 C76 121.2(5) . . ?
F135 C77 C76 113.6(6) . . ?
C78 C77 C76 105.6(5) . . ?
F136 C78 F137 110.6 . . ?
F136 C78 F138 106.2 . . ?
F137 C78 F138 109.4 . . ?
F136 C78 C77 112.4 . . ?
F137 C78 C77 107.2 . . ?
F138 C78 C77 110.9 . . ?
F34B C77A F35B 106.2 . . ?
F34B C77A C76 119.2(9) . . ?
F35B C77A C76 113.5(9) . . ?
F34B C77A C78A 102.1 . . ?
F35B C77A C78A 101.5 . . ?
C76 C77A C78A 112.3(7) . . ?
F37B C78A F36B 106.0 . . ?
F37B C78A F38B 114.5 . . ?
F36B C78A F38B 108.7 . . ?
F37B C78A C77A 109.3 . . ?
F36B C78A C77A 100.8 . . ?
F38B C78A C77A 116.1 . . ?

loop_
_geom_bond_atom_site_label_1
_geom_bond_atom_site_label_2
_geom_bond_distance
_geom_bond_site_symmetry_2
_geom_bond_publ_flag
Eu1 F1 2.349(3) . ?
Eu1 O17 2.358(4) . ?
Eu1 F6 2.369(3) . ?
Eu1 F5 2.370(3) . ?
Eu1 O13 2.370(4) . ?
Eu1 O19 2.388(4) . ?
Eu1 F2 2.417(3) . ?
Eu1 O15 2.462(4) . ?
Eu1 O1 2.655(4) . ?
Eu2 O23 2.365(4) . ?
Eu2 F3 2.375(3) . ?
Eu2 F4 2.376(3) . ?
Eu2 F2 2.378(3) . ?
Eu2 O22 2.378(4) . ?
Eu2 O32 2.389(4) . ?
Eu2 F1 2.391(3) . ?
Eu2 O14 2.446(4) . ?
Eu2 O3 2.701(4) . ?
Eu3 F7 2.343(3) . ?
Eu3 F1 2.364(3) . ?
Eu3 F4 2.365(3) . ?
Eu3 O30 2.374(4) . ?
Eu3 O16 2.375(4) . ?
Eu3 F6 2.385(3) . ?
Eu3 O24 2.388(4) . ?
Eu3 O25 2.494(4) . ?
Eu3 O5 2.650(4) . ?
Eu4 F5 2.353(3) . ?
Eu4 O27 2.363(4) . ?
Eu4 O26 2.367(4) . ?
Eu4 F7 2.372(3) . ?
Eu4 F8 2.381(3) . ?
Eu4 O18 2.387(4) . ?
Eu4 F6 2.390(3) . ?
Eu4 O36 2.446(4) . ?
Eu4 O7 2.657(4) . ?
Eu5 F2 2.344(3) . ?
Eu5 F8 2.358(3) . ?
Eu5 O20 2.370(4) . ?
Eu5 F3 2.373(3) . ?
Eu5 O28 2.381(4) . ?
Eu5 F5 2.381(3) . ?
Eu5 O34 2.383(4) . ?
Eu5 O21 2.452(4) . ?
Eu5 O9 2.644(4) . ?
Eu6 F8 2.358(3) . ?
Eu6 O31 2.359(4) . ?
Eu6 O29 2.362(4) . ?
Eu6 F3 2.370(3) . ?
Eu6 F4 2.377(3) . ?
Eu6 F7 2.402(3) . ?
Eu6 O35 2.411(4) . ?
Eu6 O33 2.424(4) . ?
Eu6 O11 2.672(4) . ?
F9 C2 1.357(9) . ?
F10 C2 1.395(9) . ?
F11 C3 1.312(12) . ?
F12 C3 1.347(11) . ?
F13 C3 1.321(12) . ?
F14 C5 1.337(7) . ?
F15 C5 1.332(8) . ?
F16 C6 1.314(9) . ?
F17 C6 1.309(9) . ?
F18 C6 1.319(8) . ?
F19 C8 1.325(8) . ?
F20 C8 1.331(7) . ?
F21 C9 1.310(8) . ?
F22 C9 1.308(8) . ?
F23 C9 1.338(7) . ?
F24 C11 1.338(9) . ?
F25 C11 1.334(8) . ?
F26 C12 1.318(11) . ?
F27 C12 1.320(11) . ?
F28 C12 1.322(10) . ?
F29 C14 1.364(10) . ?
F30 C14 1.329(10) . ?
F31 C15 1.324(11) . ?
F32 C15 1.327(16) . ?
F33 C15 1.348(12) . ?
F39 C20 1.349(7) . ?
F40 C20 1.345(8) . ?
F41 C21 1.326(9) . ?
F42 C21 1.309(10) . ?
F43 C21 1.322(9) . ?
F44 C23 1.339(7) . ?
F45 C23 1.348(7) . ?
F46 C24 1.338(8) . ?
F47 C24 1.313(10) . ?
F48 C24 1.302(9) . ?
F49 C26 1.341(7) . ?
F50 C26 1.352(7) . ?
F51 C27 1.326(7) . ?
F52 C27 1.314(8) . ?
F53 C27 1.323(8) . ?
F54 C29 1.351(7) . ?
F55 C29 1.334(7) . ?
F56 C30 1.308(8) . ?
F57 C30 1.292(9) . ?
F58 C30 1.323(9) . ?
F64 C35 1.348(7) . ?
F65 C35 1.327(7) . ?
F66 C36 1.308(9) . ?
F67 C36 1.299(9) . ?
F68 C36 1.311(8) . ?
F69 C38 1.335(7) . ?
F70 C38 1.344(7) . ?
F71 C39 1.330(9) . ?
F72 C39 1.326(7) . ?
F73 C39 1.316(8) . ?
F74 C41 1.351(7) . ?
F75 C41 1.331(7) . ?
F76 C42 1.313(9) . ?
F77 C42 1.304(10) . ?
F78 C42 1.312(8) . ?
F79 C44 1.352(8) . ?
F80 C44 1.343(7) . ?
F81 C45 1.329(11) . ?
F82 C45 1.327(12) . ?
F83 C45 1.278(15) . ?
F89 C50 1.360(8) . ?
F90 C50 1.356(9) . ?
F91 C51 1.307(13) . ?
F92 C51 1.297(13) . ?
F93 C51 1.344(11) . ?
F84 C47 1.358(7) . ?
F85 C47 1.335(7) . ?
F86 C48 1.325(10) . ?
F87 C48 1.303(10) . ?
F88 C48 1.334(8) . ?
F99 C56 1.348(9) . ?
F100 C56 1.330(8) . ?
F101 C57 1.303(10) . ?
F102 C57 1.291(11) . ?
F103 C57 1.317(12) . ?
F124 C71 1.438(12) . ?
F125 C71 1.376(10) . ?
F126 C72 1.378(17) . ?
F127 C72 1.211(15) . ?
F128 C72 1.381(15) . ?
F119 C68 1.327(10) . ?
F120 C68 1.318(10) . ?
F121 C69 1.241(16) . ?
F122 C69 1.345(16) . ?
F123 C69 1.351(15) . ?
O1 C1 1.200(7) . ?
O2 C1 1.289(8) . ?
O2 H9 0.8400 . ?
O3 C4 1.209(7) . ?
O4 C4 1.289(7) . ?
O4 H10 0.8400 . ?
O5 C7 1.202(7) . ?
O6 C7 1.294(7) . ?
O6 H11 0.8400 . ?
O7 C10 1.197(7) . ?
O8 C10 1.290(8) . ?
O8 H12 0.8400 . ?
O9 C13 1.193(7) . ?
O10 C13 1.276(8) . ?
O10 H13 0.8400 . ?
O11 C16 1.204(7) . ?
O12 C16 1.275(8) . ?
O12 H14 0.8400 . ?
O13 C19 1.238(7) . ?
O14 C19 1.249(7) . ?
O15 C22 1.249(7) . ?
O16 C22 1.235(7) . ?
O17 C25 1.240(7) . ?
O18 C25 1.241(7) . ?
O19 C28 1.240(7) . ?
O20 C28 1.237(7) . ?
O21 C31 1.246(7) . ?
O22 C31 1.232(7) . ?
O23 C34 1.241(7) . ?
O24 C34 1.240(7) . ?
O25 C37 1.256(7) . ?
O26 C37 1.236(7) . ?
O27 C40 1.228(7) . ?
O28 C40 1.249(7) . ?
O29 C43 1.228(7) . ?
O30 C43 1.256(7) . ?
O31 C46 1.240(7) . ?
O32 C46 1.243(7) . ?
O33 C49 1.245(7) . ?
O34 C49 1.232(7) . ?
O35 C52 1.238(8) . ?
O36 C52 1.237(8) . ?
O37 C55 1.218(8) . ?
O38 C55 1.288(8) . ?
O38 H15 0.8400 . ?
O39 C58 1.163(14) . ?
O40 C58 1.290(13) . ?
O40 H16 0.8400 . ?
O41 C61 1.176(10) . ?
O42 C61 1.293(10) . ?
O42 H17 0.8400 . ?
O43 C64 1.192(9) . ?
O44 C64 1.276(9) . ?
O44 H18 0.8400 . ?
O45 C67 1.166(8) . ?
O46 C67 1.293(9) . ?
O46 H19 0.8400 . ?
O47 C70 1.181(8) . ?
O48 C70 1.296(8) . ?
O48 H20 0.8400 . ?
O49 C73 1.187(9) . ?
O50 C73 1.302(9) . ?
O50 H21 0.8400 . ?
O51 C76 1.178(9) . ?
O52 C76 1.291(9) . ?
O52 H22 0.8400 . ?
N1 H1 0.9100 . ?
N1 H2 0.9100 . ?
N1 H3 0.9100 . ?
N1 H4 0.9100 . ?
N2 H5 0.9100 . ?
N2 H6 0.9100 . ?
N2 H7 0.9100 . ?
N2 H8 0.9100 . ?
C1 C2 1.563(10) . ?
C2 C3 1.459(13) . ?
C4 C5 1.533(8) . ?
C5 C6 1.532(10) . ?
C7 C8 1.550(8) . ?
C8 C9 1.528(10) . ?
C10 C11 1.554(9) . ?
C11 C12 1.515(12) . ?
C13 C14 1.546(10) . ?
C14 C15 1.447(14) . ?
C16 C17 1.540(14) . ?
C16 C17A 1.555(8) . ?
C17 F35 1.3323 . ?
C17 F34 1.3362 . ?
C17 C18 1.5337 . ?
C18 F36 1.3238 . ?
C18 F38 1.3247 . ?
C18 F37 1.3265 . ?
C17A F34A 1.3265 . ?
C17A F35A 1.3293 . ?
C17A C18A 1.5309 . ?
C18A F37A 1.3336 . ?
C18A F38A 1.3390 . ?
C18A F36A 1.3416 . ?
C19 C20 1.545(9) . ?
C20 C21 1.521(11) . ?
C22 C23 1.550(8) . ?
C23 C24 1.519(10) . ?
C25 C26 1.536(8) . ?
C26 C27 1.518(9) . ?
C28 C29 1.531(8) . ?
C29 C30 1.522(10) . ?
C31 C32 1.569(7) . ?
C31 C32A 1.610(13) . ?
C32 F59 1.3403 . ?
C32 F60 1.3465 . ?
C32 C33 1.5221 . ?
C33 F63 1.3215 . ?
C33 F61 1.3222 . ?
C33 F62 1.3327 . ?
C32A F59A 1.4074 . ?
C32A F60A 1.4178 . ?
C32A C33A 1.5222 . ?
C33A F61A 1.3291 . ?
C33A F63A 1.3340 . ?
C33A F62A 1.3342 . ?
C34 C35 1.550(8) . ?
C35 C36 1.524(10) . ?
C37 C38 1.547(8) . ?
C38 C39 1.504(10) . ?
C40 C41 1.548(8) . ?
C41 C42 1.527(10) . ?
C43 C44 1.542(8) . ?
C44 C45 1.481(13) . ?
C46 C47 1.543(8) . ?
C47 C48 1.501(10) . ?
C49 C50 1.563(9) . ?
C50 C51 1.468(14) . ?
C52 C53 1.549(9) . ?
C52 C53A 1.618(14) . ?
C53 F94 1.3191 . ?
C53 F95 1.3313 . ?
C53 C54 1.5219 . ?
C54 F98 1.3113 . ?
C54 F97 1.3221 . ?
C54 F96 1.3570 . ?
C53A F94A 1.3485 . ?
C53A F95A 1.3529 . ?
C53A C54A 1.5212 . ?
C54A F96A 1.3323 . ?
C54A F97A 1.3412 . ?
C54A F98A 1.3433 . ?
C55 C56 1.527(11) . ?
C56 C57 1.520(12) . ?
C58 C59A 1.555(13) . ?
C58 C59 1.588(14) . ?
C59 F104 1.3265 . ?
C59 F105 1.3353 . ?
C59 C60 1.5162 . ?
C60 F106 1.3233 . ?
C60 F107 1.3279 . ?
C60 F108 1.3314 . ?
C59A F04A 1.3301 . ?
C59A F05A 1.3307 . ?
C59A C60A 1.5122 . ?
C60A F06A 1.3306 . ?
C60A F08A 1.3369 . ?
C60A F07A 1.3423 . ?
C61 C62A 1.523(10) . ?
C61 C62 1.554(9) . ?
C62 F109 1.3272 . ?
C62 F110 1.4143 . ?
C62 C63 1.5024 . ?
C63 F111 1.2467 . ?
C63 F112 1.3440 . ?
C63 F113 1.3745 . ?
C62A F09A 1.3240 . ?
C62A F10A 1.3638 . ?
C62A C63A 1.6030 . ?
C63A F13A 1.2840 . ?
C63A F11A 1.3190 . ?
C63A F12A 1.3345 . ?
C64 C65 1.534(8) . ?
C64 C65A 1.535(8) . ?
C65 F115 1.3214 . ?
C65 F114 1.3220 . ?
C65 C66 1.5211 . ?
C66 F118 1.3206 . ?
C66 F116 1.3208 . ?
C66 F117 1.3218 . ?
C65A F14A 1.3207 . ?
C65A F15A 1.3212 . ?
C65A C66A 1.5214 . ?
C66A F16A 1.3203 . ?
C66A F18A 1.3212 . ?
C66A F17A 1.3220 . ?
C67 C68 1.541(11) . ?
C68 C69 1.435(16) . ?
C70 C71 1.526(11) . ?
C71 C72 1.494(13) . ?
C73 C74 1.511(9) . ?
C73 C74A 1.583(11) . ?
C74 F129 1.3207 . ?
C74 F130 1.3219 . ?
C74 C75 1.5225 . ?
C75 F133 1.3199 . ?
C75 F131 1.3214 . ?
C75 F132 1.3220 . ?
C74A F30A 1.3208 . ?
C74A F29A 1.3217 . ?
C74A C75A 1.5220 . ?
C75A F31A 1.3202 . ?
C75A F32A 1.3216 . ?
C75A F33A 1.3219 . ?
C76 C77A 1.512(12) . ?
C76 C77 1.571(9) . ?
C77 F134 1.3398 . ?
C77 F135 1.3591 . ?
C77 C78 1.5216 . ?
C78 F136 1.3015 . ?
C78 F137 1.3226 . ?
C78 F138 1.3309 . ?
C77A F34B 1.3204 . ?
C77A F35B 1.3300 . ?
C77A C78A 1.5220 . ?
C78A F37B 1.2905 . ?
C78A F36B 1.3122 . ?
C78A F38B 1.3178 . ?

loop_
_geom_hbond_atom_site_label_D
_geom_hbond_atom_site_label_H
_geom_hbond_atom_site_label_A
_geom_hbond_distance_DH
_geom_hbond_distance_HA
_geom_hbond_distance_DA
_geom_hbond_angle_DHA
_geom_hbond_site_symmetry_A
_geom_hbond_publ_flag
O2 H9 O15 0.84 1.92 2.725(6) 158.9 . yes
O4 H10 O14 0.84 1.91 2.669(6) 149.9 . yes
O6 H11 O25 0.84 1.87 2.680(6) 160.8 . yes
O8 H12 O36 0.84 1.92 2.727(6) 160.7 . yes
O10 H13 O21 0.84 1.92 2.723(6) 160.1 . yes
O12 H14 O33 0.84 2.28 2.863(7) 127.2 . yes
O12 H14 O35 0.84 2.25 2.904(7) 134.5 . yes
O38 H15 O39 0.84 1.78 2.613(11) 171.5 . yes
O40 H16 O37 0.84 1.94 2.752(9) 163.4 . yes
O42 H17 O43 0.84 1.86 2.701(7) 179.7 . yes
O44 H18 O41 0.84 1.77 2.577(8) 159.6 . yes
O46 H19 O11 0.84 2.27 3.003(6) 146.2 . yes
O48 H20 O3 0.84 2.20 2.902(6) 140.4 . yes
O50 H21 O1 0.84 2.35 2.962(6) 130.3 . yes
O50 H21 O19 0.84 2.24 3.038(6) 157.9 . yes
O52 H22 O7 0.84 2.24 2.970(7) 145.7 . yes
O52 H22 O18 0.84 2.40 3.062(6) 136.0 . yes
N1 H4 O37 0.91 2.10 2.989(7) 165.9 . yes
N1 H3 O24 0.91 2.11 2.933(6) 149.6 . yes
N1 H3 O5 0.91 2.43 3.081(7) 128.2 . yes
N1 H2 O47 0.91 2.15 2.909(8) 139.8 . yes
N1 H2 O45 0.91 2.29 2.921(8) 126.2 . yes
N1 H1 O30 0.91 2.56 3.034(6) 113.3 . yes
N2 H5 O51 0.91 2.04 2.917(8) 162.0 . yes
N2 H7 O43 0.91 2.18 3.034(7) 155.1 . yes
N2 H8 O9 0.91 2.19 3.034(7) 153.1 . yes
N2 H8 O28 0.91 2.25 2.950(7) 132.9 . yes
N2 H6 O49 0.91 2.41 2.874(8) 111.7 . yes
